data_7716433
loop_
_publ_author_name
'Xiang, Libo'
'Matler, Alexander'
'Tan, Leibo'
'Ye, Qing'

_publ_section_title
;
 Reactivity study of Lewis superacidic carborane-based analogue of
 9-bromo-9-borafluorene towards Lewis bases.
;
_journal_issue 28
_journal_name_full 'Dalton transactions (Cambridge, England : 2003)'
_journal_page_first 11655
_journal_page_last 11658
_journal_paper_doi 10.1039/d4dt01615g
_journal_volume 53
_journal_year 2024
_chemical_formula_moiety '2(C15 H39 B21 N2), C7 H8'
_chemical_formula_sum 'C37 H86 B42 N4'
_chemical_formula_weight 1041.11
_space_group_crystal_system triclinic
_space_group_IT_number 2
_space_group_name_Hall '-P 1'
_space_group_name_H-M_alt 'P -1'
_atom_sites_solution_hydrogens geom
_atom_sites_solution_primary dual
_atom_sites_solution_secondary difmap
_audit_creation_date 2023-02-02
_audit_creation_method 'CIF-fill 1.3q (K.Radacki, 2005-22)'
_audit_update_record
;
2024-06-02 deposited with the CCDC.	2024-06-19 downloaded from the CCDC.
;
_cell_angle_alpha 67.709(3)
_cell_angle_beta 86.457(3)
_cell_angle_gamma 76.241(3)
_cell_formula_units_Z 1
_cell_length_a 10.4445(3)
_cell_length_b 11.4808(4)
_cell_length_c 14.0816(5)
_cell_measurement_reflns_used 10984
_cell_measurement_temperature 100(2)
_cell_measurement_theta_max 72.9120
_cell_measurement_theta_min 3.3920
_cell_volume 1516.76(10)
_computing_cell_refinement 'CrysAlisPro 1.171.42.72a (Rigaku OD, 2022)'
_computing_data_collection 'CrysAlisPro 1.171.42.72a (Rigaku OD, 2022)'
_computing_data_reduction 'CrysAlisPro 1.171.42.72a (Rigaku OD, 2022)'
_computing_molecular_graphics 'ShelXLe (Huebschle et all, 2011)'
_computing_publication_material 'SHELXL-2019/2 (Sheldrick, 2019)'
_computing_structure_refinement 'SHELXL-2019/2 (Sheldrick, 2019)'
_computing_structure_solution 'SHELXT 2014/5 (Sheldrick, 2014)'
_diffrn_ambient_environment N~2~
_diffrn_ambient_temperature 100(2)
_diffrn_detector HPA
_diffrn_detector_area_resol_mean 10.0
_diffrn_detector_type 'HyPix Arc150'
_diffrn_measured_fraction_theta_full 0.993
_diffrn_measured_fraction_theta_max 0.962
_diffrn_measurement_details
;
 List of Runs (angles in degrees, time in seconds):
 --------------------------------------------------------------------------
  1  \w    -86.00 -51.00   0.50    1.50    --  -38.00 -51.00 -30.51   70
  2  \w    -98.00 -63.00   0.50    1.50    --  -50.00 -51.00  69.15   70
  3  \w    -99.00 -64.00   0.50    1.50    --  -50.00 -47.00 178.46   70
  4  \w   -102.00 -67.00   0.50    1.50    --  -54.00 -52.00 -50.06   70
  5  \w   -120.00 -82.00   0.50    1.50    --  -70.00 -42.00-121.31   76
  6  \w   -121.00 -86.00   0.50    1.50    --  -74.00 -58.00  39.79   70
  7  \w   -124.00 -86.00   0.50    1.50    --  -74.00 -42.00 -76.39   76
  8  \w    -92.00 -31.00   0.50    1.50    --  -76.35 112.00 120.00  122
  9  \w    -98.00 -32.00   0.50    1.50    --  -78.00 118.00-143.13  132
 10  \w   -107.00 -33.00   0.50    1.50    --  -79.50 138.00-139.62  148
 11  \w    -97.00 -33.00   0.50    1.50    --  -79.50 117.00 -28.90  128
 12  \w   -127.00 -92.00   0.50    1.50    --  -79.50 -54.00 126.44   70
 13  \w    -97.00 -33.00   0.50    1.50    --  -79.50 115.00  19.22  128
 14  \w   -125.00 -91.00   0.50    1.50    --  -79.50 -60.00 178.76   68
 15  \w   -125.00 -96.00   0.50    1.50    --  -79.50-115.00-115.73   58
 16  \w   -126.00 -92.00   0.50    1.50    --  -79.50-123.00  91.90   68
 17  \w   -126.00 -92.00   0.50    1.50    --  -79.50 -57.00-138.97   68
 18  \w   -125.00 -91.00   0.50    1.50    --  -79.50 -61.00  47.11   68
 19  \w   -127.00 -92.00   0.50    1.50    --  -79.50 -53.00 -33.69   70
 20  \w   -127.00 -90.00   0.50    1.50    --  -79.50-126.00 138.04   74
 21  \w   -125.00 -91.00   0.50    1.50    --  -79.50 -60.00-122.64   68
 22  \w   -130.00 -90.00   0.50    1.50    --  -79.50 -38.00  72.95   80
 23  \w    -92.00 -34.00   0.50    1.50    --  -79.50 104.00 -25.90  116
 24  \w     40.00  90.00   0.50    1.50    --   82.28 -95.00 -30.00  100
 25  \w     40.00  90.00   0.50    1.50    --   82.28 -95.00-150.00  100
 26  \w     46.00 133.00   0.50    1.50    --   82.28  15.00  30.00  174
 27  \w     40.00  90.00   0.50    1.50    --   82.28 -95.00 150.00  100
 28  \w     40.00  90.00   0.50    1.50    --   82.28 -95.00  90.00  100
 29  \w     40.00  90.00   0.50    1.50    --   82.28 -95.00   0.00  100
 30  \w     40.00  90.00   0.50    1.50    --   82.28 -95.00 120.00  100
 31  \w     46.00 133.00   0.50    1.50    --   82.28  15.00-180.00  174
 32  \w     37.00  93.00   0.50    1.50    --   82.28-112.00-120.00  112
 33  \w     40.00  90.00   0.50    1.50    --   82.28 -95.00  60.00  100
 34  \w     37.00  93.00   0.50    1.50    --   82.28-112.00 120.00  112
 35  \w     40.00  90.00   0.50    1.50    --   82.28 -95.00-120.00  100
 36  \w     40.00  90.00   0.50    1.50    --   82.28 -95.00 -90.00  100
 37  \w     46.00 133.00   0.50    1.50    --   82.28  15.00 150.00  174
 38  \w     40.00  90.00   0.50    1.50    --   82.28 -95.00  30.00  100
 39  \w     46.00 133.00   0.50    1.50    --   82.28  15.00-120.00  174
 40  \w     40.00  90.00   0.50    1.50    --   82.28 -95.00 -60.00  100
 41  \w    103.00 131.00   0.50    1.50    --   85.25 114.00-156.99   56
 42  \w     40.00  93.00   0.50    1.50    --   85.25-105.00-163.14  106
 43  \w    -54.00 -26.00   0.50    1.50    --  -14.00 -57.00  68.83   56
 44  \w    -42.00 -14.00   0.50    1.50    --  -14.00 126.00 128.29   56
 45  \w    -95.00 -60.00   0.50    1.50    --  -46.00 -48.00-105.93   70
 46  \w    -94.00 -59.00   0.50    1.50    --  -46.00 -51.00  27.04   70
 47  \w   -125.00 -90.00   0.50    1.50    --  -78.00 -55.00   7.90   70
 48  \w   -127.00 -89.00   0.50    1.50    --  -79.50-129.00-169.60   76
 49  \w   -126.00 -92.00   0.50    1.50    --  -79.50-123.00  58.61   68
 50  \w   -125.00 -97.00   0.50    1.50    --  -79.50-113.00 -24.63   56
 51  \w   -126.00 -93.00   0.50    1.50    --  -79.50-120.00  28.32   66
;
_diffrn_measurement_device 'four-circle diffractometer'
_diffrn_measurement_device_type 'Rigaku XtaLAB Synergy-R'
_diffrn_measurement_method '\w scans'
_diffrn_orient_matrix_type
;
 CrysAlisPro convention (1999,Acta A55,543-557)
;
_diffrn_orient_matrix_UB_11 0.1479262000
_diffrn_orient_matrix_UB_12 -0.0593323000
_diffrn_orient_matrix_UB_13 -0.0042181000
_diffrn_orient_matrix_UB_21 -0.0217288000
_diffrn_orient_matrix_UB_22 -0.1350711000
_diffrn_orient_matrix_UB_23 0.0665722000
_diffrn_orient_matrix_UB_31 -0.0270100000
_diffrn_orient_matrix_UB_32 -0.0215757000
_diffrn_orient_matrix_UB_33 -0.0976976000
_diffrn_radiation_monochromator 'multi-layer mirror'
_diffrn_radiation_probe x-ray
_diffrn_radiation_type CuK\a
_diffrn_radiation_wavelength 1.54184
_diffrn_radiation_xray_symbol K-L~2,3~
_diffrn_reflns_av_R_equivalents 0.0663
_diffrn_reflns_av_unetI/netI 0.0396
_diffrn_reflns_Laue_measured_fraction_full 0.993
_diffrn_reflns_Laue_measured_fraction_max 0.962
_diffrn_reflns_limit_h_max 12
_diffrn_reflns_limit_h_min -13
_diffrn_reflns_limit_k_max 14
_diffrn_reflns_limit_k_min -14
_diffrn_reflns_limit_l_max 13
_diffrn_reflns_limit_l_min -17
_diffrn_reflns_number 29929
_diffrn_reflns_point_group_measured_fraction_full 0.993
_diffrn_reflns_point_group_measured_fraction_max 0.962
_diffrn_reflns_theta_full 67.684
_diffrn_reflns_theta_max 74.860
_diffrn_reflns_theta_min 3.394
_diffrn_source 'rotating-anode X-ray tube'
_diffrn_source_type 'PhotonJet-R X-ray Source'
_exptl_absorpt_coefficient_mu 0.384
_exptl_absorpt_correction_T_max 1.000
_exptl_absorpt_correction_T_min 0.820
_exptl_absorpt_correction_type gaussian
_exptl_absorpt_process_details
;
 CrysAlisPro 1.171.42.72a (Rigaku Oxford Diffraction, 2022) Numerical 
 absorption correction based on gaussian integration over a multifaceted 
 crystal model Empirical absorption correction using spherical harmonics, 
 implemented in SCALE3 ABSPACK scaling algorithm.
;
_exptl_crystal_colour 'clear yellow'
_exptl_crystal_density_diffrn 1.140
_exptl_crystal_description block
_exptl_crystal_F_000 546
_exptl_crystal_preparation
;
 Crystals were grown from saturated solution. For data collection the crystal 
 was immersed in a film of perfluoropolyether oil, mounted on a polyimide 
 loop and transferred to stream of cold nitrogen (Oxford Cryostream 800).
;
_exptl_crystal_size_max 0.142
_exptl_crystal_size_mid 0.121
_exptl_crystal_size_min 0.089
_refine_diff_density_max 0.605
_refine_diff_density_min -0.493
_refine_diff_density_rms 0.085
_refine_ls_extinction_method none
_refine_ls_goodness_of_fit_ref 1.027
_refine_ls_hydrogen_treatment constr
_refine_ls_matrix_type full
_refine_ls_number_parameters 355
_refine_ls_number_reflns 5998
_refine_ls_number_restraints 0
_refine_ls_restrained_S_all 1.027
_refine_ls_R_factor_all 0.0901
_refine_ls_R_factor_gt 0.0768
_refine_ls_shift/su_max 0.000
_refine_ls_shift/su_mean 0.000
_refine_ls_structure_factor_coef Fsqd
_refine_ls_weighting_details
;
 w=1/[\s^2^(Fo^2^)+(0.1782P)^2^+0.2248P] where P=(Fo^2^+2Fc^2^)/3
;
_refine_ls_weighting_scheme calc
_refine_ls_wR_factor_gt 0.2164
_refine_ls_wR_factor_ref 0.2324
_reflns_Friedel_coverage 0.000
_reflns_number_gt 4804
_reflns_number_total 5998
_reflns_threshold_expression 'I > 2\s(I)'
_cod_data_source_file d4dt01615g2.cif
_cod_data_source_block 4
_cod_depositor_comments 'Adding full bibliography for 7716430--7716433.cif.'
_cod_original_cell_volume 1516.77(9)
_cod_database_code 7716433
_shelx_shelxl_version_number 2019/2
_shelx_space_group_comment
;
 The symmetry employed for this shelxl refinement is uniquely defined by the 
 following loop, which should always be used as a source of symmetry 
 information in preference to the above space-group names. They are only 
 intended as comments.
;
_shelx_estimated_absorpt_t_min 0.948
_shelx_estimated_absorpt_t_max 0.967

loop_
_space_group_symop_operation_xyz
'x, y, z'
'-x, -y, -z'

loop_
_atom_site_label
_atom_site_type_symbol
_atom_site_fract_x
_atom_site_fract_y
_atom_site_fract_z
_atom_site_U_iso_or_equiv
_atom_site_adp_type
_atom_site_occupancy
_atom_site_site_symmetry_order
_atom_site_calc_flag
_atom_site_refinement_flags_posn
_atom_site_refinement_flags_adp
_atom_site_refinement_flags_occupancy
_atom_site_disorder_assembly
_atom_site_disorder_group
B1_1 B 0.7049(2) 0.24384(19) 0.30167(17) 0.0270(5) Uani 1 1 d . . . . .
C2_1 C 0.57594(19) 0.19492(17) 0.28687(14) 0.0266(4) Uani 1 1 d . . . . .
N3_1 N 0.44394(16) 0.21367(15) 0.29887(13) 0.0283(4) Uani 1 1 d . . . . .
C4_1 C 0.3920(2) 0.15063(18) 0.24790(16) 0.0302(4) Uani 1 1 d . . . . .
C5_1 C 0.4940(2) 0.09269(18) 0.20453(16) 0.0308(4) Uani 1 1 d . . . . .
N6_1 N 0.60602(16) 0.11959(14) 0.23125(13) 0.0287(4) Uani 1 1 d . . . . .
C7_1 C 0.3715(2) 0.2817(2) 0.36367(16) 0.0335(5) Uani 1 1 d . . . . .
H7_1 H 0.436136 0.318359 0.386449 0.040 Uiso 1 1 calc R U . . .
C8_1 C 0.3251(2) 0.1870(3) 0.46065(19) 0.0462(6) Uani 1 1 d . . . . .
H8A_1 H 0.255272 0.154573 0.442398 0.069 Uiso 1 1 calc R U . . .
H8B_1 H 0.290785 0.231144 0.507549 0.069 Uiso 1 1 calc R U . . .
H8C_1 H 0.399347 0.114256 0.494315 0.069 Uiso 1 1 calc R U . . .
C9_1 C 0.2620(2) 0.3953(2) 0.3035(2) 0.0449(6) Uani 1 1 d . . . . .
H9A_1 H 0.293483 0.442382 0.235923 0.067 Uiso 1 1 calc R U . . .
H9B_1 H 0.235632 0.453502 0.340862 0.067 Uiso 1 1 calc R U . . .
H9C_1 H 0.186089 0.363595 0.294678 0.067 Uiso 1 1 calc R U . . .
C10_1 C 0.2487(2) 0.1567(2) 0.23839(18) 0.0368(5) Uani 1 1 d . . . . .
H10A_1 H 0.202245 0.245866 0.198537 0.055 Uiso 1 1 calc R U . . .
H10B_1 H 0.212013 0.127868 0.306959 0.055 Uiso 1 1 calc R U . . .
H10C_1 H 0.237693 0.100164 0.203435 0.055 Uiso 1 1 calc R U . . .
C11_1 C 0.4956(2) 0.0203(2) 0.13586(18) 0.0400(5) Uani 1 1 d . . . . .
H11A_1 H 0.406287 0.037803 0.107973 0.060 Uiso 1 1 calc R U . . .
H11B_1 H 0.526548 -0.072710 0.175180 0.060 Uiso 1 1 calc R U . . .
H11C_1 H 0.554922 0.048202 0.079347 0.060 Uiso 1 1 calc R U . . .
C12_1 C 0.74652(19) 0.08822(19) 0.20499(16) 0.0309(4) Uani 1 1 d . . . . .
H12_1 H 0.756964 0.140892 0.131106 0.037 Uiso 1 1 calc R U . . .
C13_1 C 0.81449(19) 0.13515(18) 0.27276(16) 0.0297(4) Uani 1 1 d . . . . .
H13A_1 H 0.887270 0.173348 0.235504 0.036 Uiso 1 1 calc R U . . .
H13B_1 H 0.851919 0.061416 0.336232 0.036 Uiso 1 1 calc R U . . .
C14_1 C 0.7979(2) -0.0544(2) 0.22402(18) 0.0376(5) Uani 1 1 d . . . . .
H14A_1 H 0.758241 -0.075050 0.172856 0.056 Uiso 1 1 calc R U . . .
H14B_1 H 0.774663 -0.106773 0.292955 0.056 Uiso 1 1 calc R U . . .
H14C_1 H 0.894047 -0.073382 0.218534 0.056 Uiso 1 1 calc R U . . .
C1_2 C 0.74065(18) 0.25159(17) 0.41411(15) 0.0264(4) Uani 1 1 d . . . . .
C2_2 C 0.77747(18) 0.39343(17) 0.38966(15) 0.0261(4) Uani 1 1 d . . . . .
B3_2 B 0.6423(2) 0.3621(2) 0.46372(17) 0.0273(5) Uani 1 1 d . . . . .
H3_2 H 0.537214 0.412102 0.438311 0.033 Uiso 1 1 calc R U . . .
B4_2 B 0.6859(2) 0.1966(2) 0.53956(17) 0.0297(5) Uani 1 1 d . . . . .
H4_2 H 0.610760 0.136482 0.563765 0.036 Uiso 1 1 calc R U . . .
B5_2 B 0.8468(2) 0.1324(2) 0.51049(18) 0.0298(5) Uani 1 1 d . . . . .
H5_2 H 0.877048 0.029464 0.516344 0.036 Uiso 1 1 calc R U . . .
B6_2 B 0.9059(2) 0.2560(2) 0.41523(18) 0.0280(5) Uani 1 1 d . . . . .
H6_2 H 0.976864 0.235232 0.357539 0.034 Uiso 1 1 calc R U . . .
B7_2 B 0.9131(2) 0.3787(2) 0.46052(18) 0.0290(5) Uani 1 1 d . . . . .
H7_2 H 0.986848 0.439896 0.431975 0.035 Uiso 1 1 calc R U . . .
B8_2 B 0.7506(2) 0.4436(2) 0.49091(17) 0.0291(5) Uani 1 1 d . . . . .
H8_2 H 0.718244 0.547349 0.482552 0.035 Uiso 1 1 calc R U . . .
B9_2 B 0.6946(2) 0.3161(2) 0.59081(18) 0.0308(5) Uani 1 1 d . . . . .
H9_2 H 0.625759 0.334745 0.650350 0.037 Uiso 1 1 calc R U . . .
B10_2 B 0.8220(2) 0.1733(2) 0.62107(18) 0.0314(5) Uani 1 1 d . . . . .
H10_2 H 0.837027 0.097559 0.700673 0.038 Uiso 1 1 calc R U . . .
B11_2 B 0.9569(2) 0.2118(2) 0.54184(18) 0.0304(5) Uani 1 1 d . . . . .
H11_2 H 1.061295 0.161554 0.569188 0.036 Uiso 1 1 calc R U . . .
B12_2 B 0.8627(2) 0.3260(2) 0.59011(18) 0.0314(5) Uani 1 1 d . . . . .
H12_2 H 0.904674 0.351503 0.648970 0.038 Uiso 1 1 calc R U . . .
C1_3 C 0.70172(19) 0.39455(18) 0.21685(15) 0.0273(4) Uani 1 1 d . . . . .
C2_3 C 0.74573(18) 0.47893(17) 0.27619(15) 0.0259(4) Uani 1 1 d . . . . .
B3_3 B 0.8540(2) 0.4368(2) 0.18995(18) 0.0298(5) Uani 1 1 d . . . . .
H3_3 H 0.951372 0.365055 0.211186 0.036 Uiso 1 1 calc R U . . .
B4_3 B 0.7530(2) 0.4467(2) 0.09117(18) 0.0332(5) Uani 1 1 d . . . . .
H4_3 H 0.782374 0.381294 0.047469 0.040 Uiso 1 1 calc R U . . .
B5_3 B 0.5872(2) 0.4948(2) 0.11945(18) 0.0318(5) Uani 1 1 d . . . . .
H5_3 H 0.508085 0.461161 0.093893 0.038 Uiso 1 1 calc R U . . .
B6_3 B 0.5816(2) 0.5146(2) 0.23633(18) 0.0283(5) Uani 1 1 d . . . . .
H6_3 H 0.497541 0.494697 0.288645 0.034 Uiso 1 1 calc R U . . .
B7_3 B 0.6613(2) 0.6383(2) 0.22834(18) 0.0301(5) Uani 1 1 d . . . . .
H7_3 H 0.631464 0.698935 0.275894 0.036 Uiso 1 1 calc R U . . .
B8_3 B 0.8299(2) 0.5907(2) 0.19906(18) 0.0296(5) Uani 1 1 d . . . . .
H8_3 H 0.909978 0.620682 0.227130 0.035 Uiso 1 1 calc R U . . .
B9_3 B 0.8326(2) 0.5746(2) 0.07720(18) 0.0331(5) Uani 1 1 d . . . . .
H9_3 H 0.914862 0.595658 0.023171 0.040 Uiso 1 1 calc R U . . .
B10_3 B 0.6675(2) 0.6118(2) 0.03176(19) 0.0348(5) Uani 1 1 d . . . . .
H10_3 H 0.641023 0.657154 -0.052355 0.042 Uiso 1 1 calc R U . . .
B11_3 B 0.5609(2) 0.6529(2) 0.12383(18) 0.0326(5) Uani 1 1 d . . . . .
H11_3 H 0.464352 0.725648 0.100633 0.039 Uiso 1 1 calc R U . . .
B12_3 B 0.7134(2) 0.7005(2) 0.09919(18) 0.0324(5) Uani 1 1 d . . . . .
H12_3 H 0.717043 0.804605 0.059818 0.039 Uiso 1 1 calc R U . . .
C1_11 C 1.1405(3) 0.7722(2) 0.0958(3) 0.0535(6) Uiso 0.5 1 d G U P A -1
H1A_11 H 1.209971 0.777810 0.136471 0.080 Uiso 0.5 1 calc R U P A -1
H1B_11 H 1.086431 0.716000 0.141319 0.080 Uiso 0.5 1 calc R U P A -1
H1C_11 H 1.180619 0.736163 0.045152 0.080 Uiso 0.5 1 calc R U P A -1
C2_11 C 1.0551(2) 0.9052(2) 0.0413(2) 0.0535(6) Uiso 0.5 1 d G U P A -1
C3_11 C 0.9486(3) 0.9243(2) -0.0219(2) 0.0535(6) Uiso 0.5 1 d G U P A -1
H3_11 H 0.929478 0.851827 -0.030272 0.064 Uiso 0.5 1 calc R U P A -1
C4_11 C 0.8702(3) 1.0456(3) -0.0726(2) 0.0535(6) Uiso 0.5 1 d G U P A -1
H4_11 H 0.797948 1.056425 -0.115336 0.064 Uiso 0.5 1 calc R U P A -1
C5_11 C 0.8976(3) 1.1522(2) -0.0608(2) 0.0535(6) Uiso 0.5 1 d G U P A -1
H5_11 H 0.844213 1.236293 -0.095719 0.064 Uiso 0.5 1 calc R U P A -1
C6_11 C 1.0026(3) 1.1352(2) 0.0018(3) 0.0535(6) Uiso 0.5 1 d G U P A -1
H6_11 H 1.021066 1.207896 0.010212 0.064 Uiso 0.5 1 calc R U P A -1
C7_11 C 1.0808(3) 1.0134(2) 0.0521(2) 0.0535(6) Uiso 0.5 1 d G U P A -1
H7_11 H 1.153074 1.003021 0.094713 0.064 Uiso 0.5 1 calc R U P A -1

loop_
_atom_site_aniso_label
_atom_site_aniso_U_11
_atom_site_aniso_U_22
_atom_site_aniso_U_33
_atom_site_aniso_U_23
_atom_site_aniso_U_13
_atom_site_aniso_U_12
B1_1 0.0306(10) 0.0178(9) 0.0328(11) -0.0091(8) 0.0027(8) -0.0071(8)
C2_1 0.0335(10) 0.0173(8) 0.0298(9) -0.0085(7) 0.0005(7) -0.0075(7)
N3_1 0.0322(8) 0.0215(8) 0.0346(9) -0.0116(7) 0.0020(7) -0.0110(6)
C4_1 0.0373(10) 0.0189(9) 0.0359(10) -0.0089(8) -0.0030(8) -0.0108(7)
C5_1 0.0356(10) 0.0190(9) 0.0382(11) -0.0097(8) -0.0055(8) -0.0072(7)
N6_1 0.0342(9) 0.0171(7) 0.0355(9) -0.0099(6) -0.0027(7) -0.0061(6)
C7_1 0.0335(10) 0.0342(11) 0.0431(12) -0.0225(9) 0.0077(9) -0.0153(8)
C8_1 0.0475(13) 0.0544(15) 0.0511(14) -0.0272(12) 0.0164(11) -0.0299(11)
C9_1 0.0337(11) 0.0399(12) 0.0721(16) -0.0349(12) 0.0035(11) -0.0062(9)
C10_1 0.0368(11) 0.0308(10) 0.0475(12) -0.0160(9) -0.0017(9) -0.0136(8)
C11_1 0.0462(12) 0.0279(10) 0.0494(13) -0.0197(10) -0.0081(10) -0.0038(9)
C12_1 0.0345(10) 0.0240(9) 0.0365(10) -0.0143(8) 0.0029(8) -0.0063(7)
C13_1 0.0331(10) 0.0223(9) 0.0373(10) -0.0145(8) 0.0027(8) -0.0079(7)
C14_1 0.0409(11) 0.0271(10) 0.0489(12) -0.0199(9) -0.0022(9) -0.0051(8)
C1_2 0.0280(9) 0.0168(8) 0.0340(10) -0.0088(7) 0.0017(7) -0.0063(7)
C2_2 0.0277(9) 0.0183(8) 0.0334(10) -0.0105(7) 0.0012(7) -0.0063(7)
B3_2 0.0298(10) 0.0205(10) 0.0331(11) -0.0116(9) 0.0036(8) -0.0069(8)
B4_2 0.0330(11) 0.0234(10) 0.0333(11) -0.0102(9) 0.0032(9) -0.0091(8)
B5_2 0.0343(11) 0.0192(10) 0.0354(11) -0.0098(9) 0.0003(9) -0.0057(8)
B6_2 0.0271(10) 0.0196(9) 0.0373(12) -0.0107(9) -0.0013(9) -0.0050(8)
B7_2 0.0289(10) 0.0236(10) 0.0363(12) -0.0127(9) -0.0008(9) -0.0065(8)
B8_2 0.0341(11) 0.0222(10) 0.0337(11) -0.0131(9) 0.0009(9) -0.0068(8)
B9_2 0.0366(11) 0.0244(10) 0.0330(11) -0.0118(9) 0.0027(9) -0.0085(9)
B10_2 0.0377(12) 0.0228(10) 0.0326(11) -0.0085(9) -0.0008(9) -0.0079(9)
B11_2 0.0319(11) 0.0216(10) 0.0365(12) -0.0095(9) -0.0035(9) -0.0054(8)
B12_2 0.0348(11) 0.0246(10) 0.0351(11) -0.0117(9) -0.0017(9) -0.0061(9)
C1_3 0.0317(9) 0.0212(9) 0.0317(10) -0.0115(8) 0.0016(8) -0.0086(7)
C2_3 0.0280(9) 0.0187(8) 0.0329(10) -0.0106(7) 0.0007(7) -0.0073(7)
B3_3 0.0326(11) 0.0232(10) 0.0354(11) -0.0121(9) 0.0058(9) -0.0094(8)
B4_3 0.0426(12) 0.0257(11) 0.0336(12) -0.0114(9) 0.0044(10) -0.0125(9)
B5_3 0.0368(11) 0.0268(11) 0.0327(12) -0.0094(9) -0.0018(9) -0.0115(9)
B6_3 0.0289(10) 0.0199(10) 0.0359(12) -0.0093(9) -0.0018(9) -0.0065(8)
B7_3 0.0308(11) 0.0175(9) 0.0392(12) -0.0081(9) -0.0011(9) -0.0045(8)
B8_3 0.0335(11) 0.0210(10) 0.0348(11) -0.0093(9) 0.0033(9) -0.0100(8)
B9_3 0.0401(12) 0.0239(11) 0.0351(12) -0.0086(9) 0.0056(10) -0.0122(9)
B10_3 0.0433(13) 0.0270(11) 0.0338(12) -0.0082(9) -0.0010(10) -0.0128(10)
B11_3 0.0367(12) 0.0219(10) 0.0364(12) -0.0066(9) -0.0030(9) -0.0078(9)
B12_3 0.0383(12) 0.0217(10) 0.0357(12) -0.0072(9) 0.0011(9) -0.0103(9)

loop_
_atom_type_symbol
_atom_type_description
_atom_type_scat_dispersion_real
_atom_type_scat_dispersion_imag
_atom_type_scat_source
C C 0.0181 0.0091 'International Tables Vol C Tables 4.2.6.8 and 6.1.1.4'
H H 0.0000 0.0000 'International Tables Vol C Tables 4.2.6.8 and 6.1.1.4'
B B 0.0090 0.0039 'International Tables Vol C Tables 4.2.6.8 and 6.1.1.4'
N N 0.0311 0.0180 'International Tables Vol C Tables 4.2.6.8 and 6.1.1.4'

loop_
_exptl_crystal_face_index_h
_exptl_crystal_face_index_k
_exptl_crystal_face_index_l
_exptl_crystal_face_perp_dist
0 1 0 0.0685
0 -1 0 0.0501
0 1 -2 0.0735
-1 0 2 0.0607
1 1 1 0.0279
1 0 -2 0.0770
2 1 1 0.0285
1 1 2 0.0389
-1 2 -1 0.0719
1 -1 2 0.0412
-2 -2 -1 0.0443
1 -1 -2 0.0513
-2 1 0 0.0654
1 2 1 0.0407
-2 -1 -2 0.0611
2 -1 0 0.0368

loop_
_geom_angle_atom_site_label_1
_geom_angle_atom_site_label_2
_geom_angle_atom_site_label_3
_geom_angle
_geom_angle_site_symmetry_1
_geom_angle_site_symmetry_3
_geom_angle_publ_flag
C2_1 B1_1 C13_1 96.55(14) . . ?
C2_1 B1_1 C1_3 111.61(15) . . ?
C13_1 B1_1 C1_3 111.63(16) . . ?
C2_1 B1_1 C1_2 121.61(16) . . ?
C13_1 B1_1 C1_2 112.90(15) . . ?
C1_3 B1_1 C1_2 102.79(14) . . ?
N6_1 C2_1 N3_1 105.96(17) . . ?
N6_1 C2_1 B1_1 110.18(16) . . ?
N3_1 C2_1 B1_1 143.18(17) . . ?
C2_1 N3_1 C4_1 109.42(16) . . ?
C2_1 N3_1 C7_1 123.62(16) . . ?
C4_1 N3_1 C7_1 126.77(16) . . ?
C5_1 C4_1 N3_1 107.36(17) . . ?
C5_1 C4_1 C10_1 127.66(19) . . ?
N3_1 C4_1 C10_1 124.84(18) . . ?
C4_1 C5_1 N6_1 106.00(17) . . ?
C4_1 C5_1 C11_1 130.70(19) . . ?
N6_1 C5_1 C11_1 123.20(18) . . ?
C2_1 N6_1 C5_1 111.24(17) . . ?
C2_1 N6_1 C12_1 116.23(16) . . ?
C5_1 N6_1 C12_1 132.41(16) . . ?
N3_1 C7_1 C9_1 111.96(18) . . ?
N3_1 C7_1 C8_1 110.92(17) . . ?
C9_1 C7_1 C8_1 113.51(19) . . ?
N3_1 C7_1 H7_1 106.7 . . ?
C9_1 C7_1 H7_1 106.7 . . ?
C8_1 C7_1 H7_1 106.7 . . ?
C7_1 C8_1 H8A_1 109.5 . . ?
C7_1 C8_1 H8B_1 109.5 . . ?
H8A_1 C8_1 H8B_1 109.5 . . ?
C7_1 C8_1 H8C_1 109.5 . . ?
H8A_1 C8_1 H8C_1 109.5 . . ?
H8B_1 C8_1 H8C_1 109.5 . . ?
C7_1 C9_1 H9A_1 109.5 . . ?
C7_1 C9_1 H9B_1 109.5 . . ?
H9A_1 C9_1 H9B_1 109.5 . . ?
C7_1 C9_1 H9C_1 109.5 . . ?
H9A_1 C9_1 H9C_1 109.5 . . ?
H9B_1 C9_1 H9C_1 109.5 . . ?
C4_1 C10_1 H10A_1 109.5 . . ?
C4_1 C10_1 H10B_1 109.5 . . ?
H10A_1 C10_1 H10B_1 109.5 . . ?
C4_1 C10_1 H10C_1 109.5 . . ?
H10A_1 C10_1 H10C_1 109.5 . . ?
H10B_1 C10_1 H10C_1 109.5 . . ?
C5_1 C11_1 H11A_1 109.5 . . ?
C5_1 C11_1 H11B_1 109.5 . . ?
H11A_1 C11_1 H11B_1 109.5 . . ?
C5_1 C11_1 H11C_1 109.5 . . ?
H11A_1 C11_1 H11C_1 109.5 . . ?
H11B_1 C11_1 H11C_1 109.5 . . ?
N6_1 C12_1 C14_1 112.59(17) . . ?
N6_1 C12_1 C13_1 102.32(15) . . ?
C14_1 C12_1 C13_1 113.95(17) . . ?
N6_1 C12_1 H12_1 109.2 . . ?
C14_1 C12_1 H12_1 109.2 . . ?
C13_1 C12_1 H12_1 109.2 . . ?
C12_1 C13_1 B1_1 108.49(15) . . ?
C12_1 C13_1 H13A_1 110.0 . . ?
B1_1 C13_1 H13A_1 110.0 . . ?
C12_1 C13_1 H13B_1 110.0 . . ?
B1_1 C13_1 H13B_1 110.0 . . ?
H13A_1 C13_1 H13B_1 108.4 . . ?
C12_1 C14_1 H14A_1 109.5 . . ?
C12_1 C14_1 H14B_1 109.5 . . ?
H14A_1 C14_1 H14B_1 109.5 . . ?
C12_1 C14_1 H14C_1 109.5 . . ?
H14A_1 C14_1 H14C_1 109.5 . . ?
H14B_1 C14_1 H14C_1 109.5 . . ?
C2_2 C1_2 B1_1 108.50(14) . . ?
C2_2 C1_2 B5_2 109.02(14) . . ?
B1_1 C1_2 B5_2 125.71(15) . . ?
C2_2 C1_2 B6_2 61.55(11) . . ?
B1_1 C1_2 B6_2 108.15(15) . . ?
B5_2 C1_2 B6_2 60.57(12) . . ?
C2_2 C1_2 B4_2 108.20(14) . . ?
B1_1 C1_2 B4_2 136.13(15) . . ?
B5_2 C1_2 B4_2 60.70(12) . . ?
B6_2 C1_2 B4_2 110.00(15) . . ?
C2_2 C1_2 B3_2 60.41(11) . . ?
B1_1 C1_2 B3_2 123.09(15) . . ?
B5_2 C1_2 B3_2 109.21(15) . . ?
B6_2 C1_2 B3_2 110.90(14) . . ?
B4_2 C1_2 B3_2 59.85(12) . . ?
C2_3 C2_2 C1_2 109.13(15) . . ?
C2_3 C2_2 B8_2 126.17(15) . . ?
C1_2 C2_2 B8_2 113.26(14) . . ?
C2_3 C2_2 B7_2 126.60(16) . . ?
C1_2 C2_2 B7_2 112.35(14) . . ?
B8_2 C2_2 B7_2 62.43(12) . . ?
C2_3 C2_2 B3_2 115.22(15) . . ?
C1_2 C2_2 B3_2 62.65(11) . . ?
B8_2 C2_2 B3_2 61.86(12) . . ?
B7_2 C2_2 B3_2 113.00(15) . . ?
C2_3 C2_2 B6_2 116.22(15) . . ?
C1_2 C2_2 B6_2 61.33(11) . . ?
B8_2 C2_2 B6_2 112.53(15) . . ?
B7_2 C2_2 B6_2 61.43(12) . . ?
B3_2 C2_2 B6_2 112.52(14) . . ?
C2_2 B3_2 B9_2 106.17(15) . . ?
C2_2 B3_2 B4_2 105.16(14) . . ?
B9_2 B3_2 B4_2 61.86(13) . . ?
C2_2 B3_2 C1_2 56.94(10) . . ?
B9_2 B3_2 C1_2 107.84(15) . . ?
B4_2 B3_2 C1_2 59.52(11) . . ?
C2_2 B3_2 B8_2 58.69(11) . . ?
B9_2 B3_2 B8_2 61.23(13) . . ?
B4_2 B3_2 B8_2 110.29(16) . . ?
C1_2 B3_2 B8_2 106.00(14) . . ?
C2_2 B3_2 H3_2 124.9 . . ?
B9_2 B3_2 H3_2 120.9 . . ?
B4_2 B3_2 H3_2 120.9 . . ?
C1_2 B3_2 H3_2 123.5 . . ?
B8_2 B3_2 H3_2 121.1 . . ?
C1_2 B4_2 B3_2 60.64(12) . . ?
C1_2 B4_2 B5_2 59.26(12) . . ?
B3_2 B4_2 B5_2 108.69(15) . . ?
C1_2 B4_2 B10_2 106.14(15) . . ?
B3_2 B4_2 B10_2 106.73(15) . . ?
B5_2 B4_2 B10_2 60.17(13) . . ?
C1_2 B4_2 B9_2 106.42(15) . . ?
B3_2 B4_2 B9_2 58.92(12) . . ?
B5_2 B4_2 B9_2 107.77(16) . . ?
B10_2 B4_2 B9_2 59.26(12) . . ?
C1_2 B4_2 H4_2 122.7 . . ?
B3_2 B4_2 H4_2 121.6 . . ?
B5_2 B4_2 H4_2 121.3 . . ?
B10_2 B4_2 H4_2 122.8 . . ?
B9_2 B4_2 H4_2 122.7 . . ?
C1_2 B5_2 B6_2 59.95(12) . . ?
C1_2 B5_2 B4_2 60.03(12) . . ?
B6_2 B5_2 B4_2 108.96(15) . . ?
C1_2 B5_2 B10_2 107.20(15) . . ?
B6_2 B5_2 B10_2 107.20(15) . . ?
B4_2 B5_2 B10_2 60.77(13) . . ?
C1_2 B5_2 B11_2 106.05(14) . . ?
B6_2 B5_2 B11_2 58.72(12) . . ?
B4_2 B5_2 B11_2 108.39(16) . . ?
B10_2 B5_2 B11_2 59.64(13) . . ?
C1_2 B5_2 H5_2 122.6 . . ?
B6_2 B5_2 H5_2 121.9 . . ?
B4_2 B5_2 H5_2 120.6 . . ?
B10_2 B5_2 H5_2 122.0 . . ?
B11_2 B5_2 H5_2 122.8 . . ?
B11_2 B6_2 C1_2 108.13(16) . . ?
B11_2 B6_2 C2_2 105.67(15) . . ?
C1_2 B6_2 C2_2 57.12(11) . . ?
B11_2 B6_2 B5_2 61.85(13) . . ?
C1_2 B6_2 B5_2 59.47(12) . . ?
C2_2 B6_2 B5_2 104.67(15) . . ?
B11_2 B6_2 B7_2 61.04(13) . . ?
C1_2 B6_2 B7_2 106.57(14) . . ?
C2_2 B6_2 B7_2 58.66(11) . . ?
B5_2 B6_2 B7_2 110.13(16) . . ?
B11_2 B6_2 H6_2 121.0 . . ?
C1_2 B6_2 H6_2 123.0 . . ?
C2_2 B6_2 H6_2 125.2 . . ?
B5_2 B6_2 H6_2 121.2 . . ?
B7_2 B6_2 H6_2 121.0 . . ?
C2_2 B7_2 B6_2 59.91(12) . . ?
C2_2 B7_2 B12_2 104.70(15) . . ?
B6_2 B7_2 B12_2 106.65(15) . . ?
C2_2 B7_2 B8_2 58.60(11) . . ?
B6_2 B7_2 B8_2 108.20(15) . . ?
B12_2 B7_2 B8_2 59.97(12) . . ?
C2_2 B7_2 B11_2 104.76(15) . . ?
B6_2 B7_2 B11_2 58.61(12) . . ?
B12_2 B7_2 B11_2 59.55(12) . . ?
B8_2 B7_2 B11_2 107.52(15) . . ?
C2_2 B7_2 H7_2 124.1 . . ?
B6_2 B7_2 H7_2 121.8 . . ?
B12_2 B7_2 H7_2 122.9 . . ?
B8_2 B7_2 H7_2 121.4 . . ?
B11_2 B7_2 H7_2 123.0 . . ?
C2_2 B8_2 B3_2 59.45(12) . . ?
C2_2 B8_2 B12_2 105.01(15) . . ?
B3_2 B8_2 B12_2 106.98(15) . . ?
C2_2 B8_2 B7_2 58.97(12) . . ?
B3_2 B8_2 B7_2 108.24(15) . . ?
B12_2 B8_2 B7_2 60.00(13) . . ?
C2_2 B8_2 B9_2 104.81(14) . . ?
B3_2 B8_2 B9_2 58.73(12) . . ?
B12_2 B8_2 B9_2 60.02(13) . . ?
B7_2 B8_2 B9_2 108.05(15) . . ?
C2_2 B8_2 H8_2 124.2 . . ?
B3_2 B8_2 H8_2 121.9 . . ?
B12_2 B8_2 H8_2 122.6 . . ?
B7_2 B8_2 H8_2 121.2 . . ?
B9_2 B8_2 H8_2 122.7 . . ?
B3_2 B9_2 B10_2 107.65(16) . . ?
B3_2 B9_2 B12_2 107.75(16) . . ?
B10_2 B9_2 B12_2 60.34(13) . . ?
B3_2 B9_2 B8_2 60.04(12) . . ?
B10_2 B9_2 B8_2 107.90(16) . . ?
B12_2 B9_2 B8_2 59.68(13) . . ?
B3_2 B9_2 B4_2 59.22(12) . . ?
B10_2 B9_2 B4_2 60.10(13) . . ?
B12_2 B9_2 B4_2 107.93(15) . . ?
B8_2 B9_2 B4_2 107.26(15) . . ?
B3_2 B9_2 H9_2 122.1 . . ?
B10_2 B9_2 H9_2 121.6 . . ?
B12_2 B9_2 H9_2 121.7 . . ?
B8_2 B9_2 H9_2 122.0 . . ?
B4_2 B9_2 H9_2 122.1 . . ?
B9_2 B10_2 B11_2 108.04(15) . . ?
B9_2 B10_2 B5_2 107.98(16) . . ?
B11_2 B10_2 B5_2 60.63(13) . . ?
B9_2 B10_2 B4_2 60.64(13) . . ?
B11_2 B10_2 B4_2 107.81(16) . . ?
B5_2 B10_2 B4_2 59.05(13) . . ?
B9_2 B10_2 B12_2 60.19(13) . . ?
B11_2 B10_2 B12_2 59.51(13) . . ?
B5_2 B10_2 B12_2 107.96(16) . . ?
B4_2 B10_2 B12_2 108.24(15) . . ?
B9_2 B10_2 H10_2 121.4 . . ?
B11_2 B10_2 H10_2 121.7 . . ?
B5_2 B10_2 H10_2 121.9 . . ?
B4_2 B10_2 H10_2 121.8 . . ?
B12_2 B10_2 H10_2 121.8 . . ?
B6_2 B11_2 B12_2 108.54(15) . . ?
B6_2 B11_2 B10_2 107.84(16) . . ?
B12_2 B11_2 B10_2 60.60(13) . . ?
B6_2 B11_2 B7_2 60.36(12) . . ?
B12_2 B11_2 B7_2 60.17(12) . . ?
B10_2 B11_2 B7_2 108.48(15) . . ?
B6_2 B11_2 B5_2 59.42(12) . . ?
B12_2 B11_2 B5_2 108.11(16) . . ?
B10_2 B11_2 B5_2 59.73(13) . . ?
B7_2 B11_2 B5_2 107.69(15) . . ?
B6_2 B11_2 H11_2 121.7 . . ?
B12_2 B11_2 H11_2 121.2 . . ?
B10_2 B11_2 H11_2 121.5 . . ?
B7_2 B11_2 H11_2 121.5 . . ?
B5_2 B11_2 H11_2 122.2 . . ?
B11_2 B12_2 B8_2 108.15(16) . . ?
B11_2 B12_2 B7_2 60.28(12) . . ?
B8_2 B12_2 B7_2 60.03(12) . . ?
B11_2 B12_2 B9_2 107.78(16) . . ?
B8_2 B12_2 B9_2 60.30(13) . . ?
B7_2 B12_2 B9_2 108.29(16) . . ?
B11_2 B12_2 B10_2 59.89(13) . . ?
B8_2 B12_2 B10_2 107.71(16) . . ?
B7_2 B12_2 B10_2 108.01(16) . . ?
B9_2 B12_2 B10_2 59.48(13) . . ?
B11_2 B12_2 H12_2 121.7 . . ?
B8_2 B12_2 H12_2 121.6 . . ?
B7_2 B12_2 H12_2 121.5 . . ?
B9_2 B12_2 H12_2 121.8 . . ?
B10_2 B12_2 H12_2 122.1 . . ?
C2_3 C1_3 B1_1 109.31(15) . . ?
C2_3 C1_3 B6_3 62.10(11) . . ?
B1_1 C1_3 B6_3 114.87(15) . . ?
C2_3 C1_3 B5_3 109.92(14) . . ?
B1_1 C1_3 B5_3 129.18(16) . . ?
B6_3 C1_3 B5_3 60.58(12) . . ?
C2_3 C1_3 B4_3 109.33(14) . . ?
B1_1 C1_3 B4_3 130.08(15) . . ?
B6_3 C1_3 B4_3 110.59(15) . . ?
B5_3 C1_3 B4_3 61.00(13) . . ?
C2_3 C1_3 B3_3 61.23(12) . . ?
B1_1 C1_3 B3_3 116.29(15) . . ?
B6_3 C1_3 B3_3 112.32(14) . . ?
B5_3 C1_3 B3_3 110.37(15) . . ?
B4_3 C1_3 B3_3 60.33(13) . . ?
C2_2 C2_3 C1_3 109.51(14) . . ?
C2_2 C2_3 B7_3 126.24(16) . . ?
C1_3 C2_3 B7_3 112.16(15) . . ?
C2_2 C2_3 B8_3 126.30(16) . . ?
C1_3 C2_3 B8_3 112.91(15) . . ?
B7_3 C2_3 B8_3 62.64(12) . . ?
C2_2 C2_3 B3_3 115.59(15) . . ?
C1_3 C2_3 B3_3 62.22(12) . . ?
B7_3 C2_3 B3_3 113.18(15) . . ?
B8_3 C2_3 B3_3 61.96(12) . . ?
C2_2 C2_3 B6_3 115.73(15) . . ?
C1_3 C2_3 B6_3 61.03(11) . . ?
B7_3 C2_3 B6_3 61.75(12) . . ?
B8_3 C2_3 B6_3 112.92(15) . . ?
B3_3 C2_3 B6_3 112.26(15) . . ?
C2_3 B3_3 B9_3 105.91(15) . . ?
C2_3 B3_3 C1_3 56.55(11) . . ?
B9_3 B3_3 C1_3 107.46(16) . . ?
C2_3 B3_3 B4_3 104.87(16) . . ?
B9_3 B3_3 B4_3 61.86(13) . . ?
C1_3 B3_3 B4_3 59.42(12) . . ?
C2_3 B3_3 B8_3 58.69(11) . . ?
B9_3 B3_3 B8_3 61.15(13) . . ?
C1_3 B3_3 B8_3 105.60(14) . . ?
B4_3 B3_3 B8_3 110.22(16) . . ?
C2_3 B3_3 H3_3 125.1 . . ?
B9_3 B3_3 H3_3 121.0 . . ?
C1_3 B3_3 H3_3 123.8 . . ?
B4_3 B3_3 H3_3 121.0 . . ?
B8_3 B3_3 H3_3 121.2 . . ?
C1_3 B4_3 B3_3 60.25(12) . . ?
C1_3 B4_3 B5_3 59.33(12) . . ?
B3_3 B4_3 B5_3 108.95(16) . . ?
C1_3 B4_3 B10_3 106.14(16) . . ?
B3_3 B4_3 B10_3 107.11(16) . . ?
B5_3 B4_3 B10_3 60.53(13) . . ?
C1_3 B4_3 B9_3 105.83(16) . . ?
B3_3 B4_3 B9_3 58.92(13) . . ?
B5_3 B4_3 B9_3 108.11(16) . . ?
B10_3 B4_3 B9_3 59.42(13) . . ?
C1_3 B4_3 H4_3 123.2 . . ?
B3_3 B4_3 H4_3 121.6 . . ?
B5_3 B4_3 H4_3 120.9 . . ?
B10_3 B4_3 H4_3 122.5 . . ?
B9_3 B4_3 H4_3 122.8 . . ?
C1_3 B5_3 B6_3 59.57(12) . . ?
C1_3 B5_3 B4_3 59.68(13) . . ?
B6_3 B5_3 B4_3 108.71(16) . . ?
C1_3 B5_3 B10_3 106.31(16) . . ?
B6_3 B5_3 B10_3 107.35(16) . . ?
B4_3 B5_3 B10_3 60.40(13) . . ?
C1_3 B5_3 B11_3 105.75(16) . . ?
B6_3 B5_3 B11_3 59.16(13) . . ?
B4_3 B5_3 B11_3 108.32(16) . . ?
B10_3 B5_3 B11_3 59.75(13) . . ?
C1_3 B5_3 H5_3 123.3 . . ?
B6_3 B5_3 H5_3 121.8 . . ?
B4_3 B5_3 H5_3 120.9 . . ?
B10_3 B5_3 H5_3 122.2 . . ?
B11_3 B5_3 H5_3 122.5 . . ?
C1_3 B6_3 B5_3 59.85(12) . . ?
C1_3 B6_3 C2_3 56.87(11) . . ?
B5_3 B6_3 C2_3 105.21(15) . . ?
C1_3 B6_3 B11_3 108.15(16) . . ?
B5_3 B6_3 B11_3 61.97(13) . . ?
C2_3 B6_3 B11_3 105.91(15) . . ?
C1_3 B6_3 B7_3 106.03(15) . . ?
B5_3 B6_3 B7_3 110.42(16) . . ?
C2_3 B6_3 B7_3 58.49(11) . . ?
B11_3 B6_3 B7_3 61.19(13) . . ?
C1_3 B6_3 H6_3 123.3 . . ?
B5_3 B6_3 H6_3 120.7 . . ?
C2_3 B6_3 H6_3 125.1 . . ?
B11_3 B6_3 H6_3 120.8 . . ?
B7_3 B6_3 H6_3 121.2 . . ?
C2_3 B7_3 B6_3 59.76(11) . . ?
C2_3 B7_3 B12_3 104.53(15) . . ?
B6_3 B7_3 B12_3 106.27(16) . . ?
C2_3 B7_3 B8_3 58.77(11) . . ?
B6_3 B7_3 B8_3 108.18(15) . . ?
B12_3 B7_3 B8_3 59.91(13) . . ?
C2_3 B7_3 B11_3 104.89(15) . . ?
B6_3 B7_3 B11_3 58.60(12) . . ?
B12_3 B7_3 B11_3 59.53(13) . . ?
B8_3 B7_3 B11_3 107.80(16) . . ?
C2_3 B7_3 H7_3 124.1 . . ?
B6_3 B7_3 H7_3 122.0 . . ?
B12_3 B7_3 H7_3 123.2 . . ?
B8_3 B7_3 H7_3 121.3 . . ?
B11_3 B7_3 H7_3 122.9 . . ?
C2_3 B8_3 B3_3 59.35(11) . . ?
C2_3 B8_3 B12_3 104.48(15) . . ?
B3_3 B8_3 B12_3 106.41(16) . . ?
C2_3 B8_3 B7_3 58.60(11) . . ?
B3_3 B8_3 B7_3 107.78(15) . . ?
B12_3 B8_3 B7_3 60.02(13) . . ?
C2_3 B8_3 B9_3 104.38(15) . . ?
B3_3 B8_3 B9_3 58.52(13) . . ?
B12_3 B8_3 B9_3 59.70(13) . . ?
B7_3 B8_3 B9_3 107.69(16) . . ?
C2_3 B8_3 H8_3 124.5 . . ?
B3_3 B8_3 H8_3 122.2 . . ?
B12_3 B8_3 H8_3 122.9 . . ?
B7_3 B8_3 H8_3 121.4 . . ?
B9_3 B8_3 H8_3 123.0 . . ?
B3_3 B9_3 B10_3 107.72(16) . . ?
B3_3 B9_3 B12_3 108.03(16) . . ?
B10_3 B9_3 B12_3 60.35(13) . . ?
B3_3 B9_3 B8_3 60.33(13) . . ?
B10_3 B9_3 B8_3 108.32(16) . . ?
B12_3 B9_3 B8_3 59.93(13) . . ?
B3_3 B9_3 B4_3 59.22(13) . . ?
B10_3 B9_3 B4_3 59.87(13) . . ?
B12_3 B9_3 B4_3 107.71(16) . . ?
B8_3 B9_3 B4_3 107.51(16) . . ?
B3_3 B9_3 H9_3 121.9 . . ?
B10_3 B9_3 H9_3 121.5 . . ?
B12_3 B9_3 H9_3 121.6 . . ?
B8_3 B9_3 H9_3 121.6 . . ?
B4_3 B9_3 H9_3 122.3 . . ?
B9_3 B10_3 B4_3 60.71(13) . . ?
B9_3 B10_3 B11_3 108.16(17) . . ?
B4_3 B10_3 B11_3 107.79(16) . . ?
B9_3 B10_3 B5_3 107.96(16) . . ?
B4_3 B10_3 B5_3 59.06(13) . . ?
B11_3 B10_3 B5_3 60.43(13) . . ?
B9_3 B10_3 B12_3 60.02(13) . . ?
B4_3 B10_3 B12_3 108.11(16) . . ?
B11_3 B10_3 B12_3 59.71(13) . . ?
B5_3 B10_3 B12_3 107.79(16) . . ?
B9_3 B10_3 H10_3 121.4 . . ?
B4_3 B10_3 H10_3 121.8 . . ?
B11_3 B10_3 H10_3 121.7 . . ?
B5_3 B10_3 H10_3 122.0 . . ?
B12_3 B10_3 H10_3 121.8 . . ?
B6_3 B11_3 B12_3 107.97(16) . . ?
B6_3 B11_3 B10_3 107.17(16) . . ?
B12_3 B11_3 B10_3 60.24(13) . . ?
B6_3 B11_3 B7_3 60.20(12) . . ?
B12_3 B11_3 B7_3 60.07(13) . . ?
B10_3 B11_3 B7_3 108.02(16) . . ?
B6_3 B11_3 B5_3 58.87(12) . . ?
B12_3 B11_3 B5_3 107.73(16) . . ?
B10_3 B11_3 B5_3 59.82(13) . . ?
B7_3 B11_3 B5_3 107.20(15) . . ?
B6_3 B11_3 H11_3 122.2 . . ?
B12_3 B11_3 H11_3 121.5 . . ?
B10_3 B11_3 H11_3 121.8 . . ?
B7_3 B11_3 H11_3 121.7 . . ?
B5_3 B11_3 H11_3 122.5 . . ?
B11_3 B12_3 B9_3 108.13(15) . . ?
B11_3 B12_3 B8_3 108.63(15) . . ?
B9_3 B12_3 B8_3 60.37(13) . . ?
B11_3 B12_3 B10_3 60.05(13) . . ?
B9_3 B12_3 B10_3 59.63(13) . . ?
B8_3 B12_3 B10_3 108.10(15) . . ?
B11_3 B12_3 B7_3 60.40(13) . . ?
B9_3 B12_3 B7_3 108.26(15) . . ?
B8_3 B12_3 B7_3 60.07(12) . . ?
B10_3 B12_3 B7_3 108.13(15) . . ?
B11_3 B12_3 H12_3 121.4 . . ?
B9_3 B12_3 H12_3 121.7 . . ?
B8_3 B12_3 H12_3 121.4 . . ?
B10_3 B12_3 H12_3 121.9 . . ?
B7_3 B12_3 H12_3 121.5 . . ?
C2_11 C1_11 H1A_11 109.5 . . ?
C2_11 C1_11 H1B_11 109.5 . . ?
H1A_11 C1_11 H1B_11 109.5 . . ?
C2_11 C1_11 H1C_11 109.5 . . ?
H1A_11 C1_11 H1C_11 109.5 . . ?
H1B_11 C1_11 H1C_11 109.5 . . ?
C3_11 C2_11 C7_11 117.9 . . ?
C3_11 C2_11 C1_11 121.1 . . ?
C7_11 C2_11 C1_11 121.0 . . ?
C4_11 C3_11 C2_11 121.6 . . ?
C4_11 C3_11 H3_11 119.2 . . ?
C2_11 C3_11 H3_11 119.2 . . ?
C3_11 C4_11 C5_11 119.6 . . ?
C3_11 C4_11 H4_11 120.2 . . ?
C5_11 C4_11 H4_11 120.2 . . ?
C6_11 C5_11 C4_11 119.7 . . ?
C6_11 C5_11 H5_11 120.1 . . ?
C4_11 C5_11 H5_11 120.1 . . ?
C7_11 C6_11 C5_11 120.4 . . ?
C7_11 C6_11 H6_11 119.8 . . ?
C5_11 C6_11 H6_11 119.8 . . ?
C6_11 C7_11 C2_11 120.8 . . ?
C6_11 C7_11 H7_11 119.6 . . ?
C2_11 C7_11 H7_11 119.6 . . ?

loop_
_geom_bond_atom_site_label_1
_geom_bond_atom_site_label_2
_geom_bond_distance
_geom_bond_site_symmetry_2
_geom_bond_publ_flag
B1_1 C2_1 1.630(3) . ?
B1_1 C13_1 1.638(3) . ?
B1_1 C1_3 1.683(3) . ?
B1_1 C1_2 1.688(3) . ?
C2_1 N6_1 1.347(2) . ?
C2_1 N3_1 1.354(2) . ?
N3_1 C4_1 1.401(3) . ?
N3_1 C7_1 1.480(2) . ?
C4_1 C5_1 1.357(3) . ?
C4_1 C10_1 1.495(3) . ?
C5_1 N6_1 1.386(3) . ?
C5_1 C11_1 1.493(3) . ?
N6_1 C12_1 1.484(2) . ?
C7_1 C9_1 1.517(3) . ?
C7_1 C8_1 1.525(3) . ?
C7_1 H7_1 1.0000 . ?
C8_1 H8A_1 0.9800 . ?
C8_1 H8B_1 0.9800 . ?
C8_1 H8C_1 0.9800 . ?
C9_1 H9A_1 0.9800 . ?
C9_1 H9B_1 0.9800 . ?
C9_1 H9C_1 0.9800 . ?
C10_1 H10A_1 0.9800 . ?
C10_1 H10B_1 0.9800 . ?
C10_1 H10C_1 0.9800 . ?
C11_1 H11A_1 0.9800 . ?
C11_1 H11B_1 0.9800 . ?
C11_1 H11C_1 0.9800 . ?
C12_1 C14_1 1.519(3) . ?
C12_1 C13_1 1.536(3) . ?
C12_1 H12_1 1.0000 . ?
C13_1 H13A_1 0.9900 . ?
C13_1 H13B_1 0.9900 . ?
C14_1 H14A_1 0.9800 . ?
C14_1 H14B_1 0.9800 . ?
C14_1 H14C_1 0.9800 . ?
C1_2 C2_2 1.666(2) . ?
C1_2 B5_2 1.732(3) . ?
C1_2 B6_2 1.740(3) . ?
C1_2 B4_2 1.745(3) . ?
C1_2 B3_2 1.765(3) . ?
C2_2 C2_3 1.532(3) . ?
C2_2 B8_2 1.714(3) . ?
C2_2 B7_2 1.721(3) . ?
C2_2 B3_2 1.728(3) . ?
C2_2 B6_2 1.744(3) . ?
B3_2 B9_2 1.746(3) . ?
B3_2 B4_2 1.751(3) . ?
B3_2 B8_2 1.770(3) . ?
B3_2 H3_2 1.1200 . ?
B4_2 B5_2 1.757(3) . ?
B4_2 B10_2 1.788(3) . ?
B4_2 B9_2 1.798(3) . ?
B4_2 H4_2 1.1200 . ?
B5_2 B6_2 1.751(3) . ?
B5_2 B10_2 1.777(3) . ?
B5_2 B11_2 1.793(3) . ?
B5_2 H5_2 1.1200 . ?
B6_2 B11_2 1.738(3) . ?
B6_2 B7_2 1.770(3) . ?
B6_2 H6_2 1.1200 . ?
B7_2 B12_2 1.780(3) . ?
B7_2 B8_2 1.780(3) . ?
B7_2 B11_2 1.782(3) . ?
B7_2 H7_2 1.1200 . ?
B8_2 B12_2 1.779(3) . ?
B8_2 B9_2 1.790(3) . ?
B8_2 H8_2 1.1200 . ?
B9_2 B10_2 1.773(3) . ?
B9_2 B12_2 1.786(3) . ?
B9_2 H9_2 1.1200 . ?
B10_2 B11_2 1.776(3) . ?
B10_2 B12_2 1.788(3) . ?
B10_2 H10_2 1.1200 . ?
B11_2 B12_2 1.769(3) . ?
B11_2 H11_2 1.1200 . ?
B12_2 H12_2 1.1200 . ?
C1_3 C2_3 1.650(3) . ?
C1_3 B6_3 1.723(3) . ?
C1_3 B5_3 1.728(3) . ?
C1_3 B4_3 1.735(3) . ?
C1_3 B3_3 1.749(3) . ?
C2_3 B7_3 1.718(3) . ?
C2_3 B8_3 1.721(3) . ?
C2_3 B3_3 1.733(3) . ?
C2_3 B6_3 1.741(3) . ?
B3_3 B9_3 1.745(3) . ?
B3_3 B4_3 1.751(3) . ?
B3_3 B8_3 1.778(3) . ?
B3_3 H3_3 1.1200 . ?
B4_3 B5_3 1.757(3) . ?
B4_3 B10_3 1.782(3) . ?
B4_3 B9_3 1.797(3) . ?
B4_3 H4_3 1.1200 . ?
B5_3 B6_3 1.741(3) . ?
B5_3 B10_3 1.784(3) . ?
B5_3 B11_3 1.795(3) . ?
B5_3 H5_3 1.1200 . ?
B6_3 B11_3 1.746(3) . ?
B6_3 B7_3 1.775(3) . ?
B6_3 H6_3 1.1200 . ?
B7_3 B12_3 1.786(3) . ?
B7_3 B8_3 1.787(3) . ?
B7_3 B11_3 1.792(3) . ?
B7_3 H7_3 1.1200 . ?
B8_3 B12_3 1.784(3) . ?
B8_3 B9_3 1.792(3) . ?
B8_3 H8_3 1.1200 . ?
B9_3 B10_3 1.773(3) . ?
B9_3 B12_3 1.780(3) . ?
B9_3 H9_3 1.1200 . ?
B10_3 B11_3 1.783(3) . ?
B10_3 B12_3 1.786(3) . ?
B10_3 H10_3 1.1200 . ?
B11_3 B12_3 1.777(3) . ?
B11_3 H11_3 1.1200 . ?
B12_3 H12_3 1.1200 . ?
C1_11 C2_11 1.5049 . ?
C1_11 H1A_11 0.9800 . ?
C1_11 H1B_11 0.9800 . ?
C1_11 H1C_11 0.9800 . ?
C2_11 C3_11 1.3913 . ?
C2_11 C7_11 1.3945 . ?
C3_11 C4_11 1.3766 . ?
C3_11 H3_11 0.9500 . ?
C4_11 C5_11 1.3895 . ?
C4_11 H4_11 0.9500 . ?
C5_11 C6_11 1.3806 . ?
C5_11 H5_11 0.9500 . ?
C6_11 C7_11 1.3793 . ?
C6_11 H6_11 0.9500 . ?
C7_11 H7_11 0.9500 . ?

loop_
_geom_torsion_atom_site_label_1
_geom_torsion_atom_site_label_2
_geom_torsion_atom_site_label_3
_geom_torsion_atom_site_label_4
_geom_torsion
_geom_torsion_site_symmetry_1
_geom_torsion_site_symmetry_2
_geom_torsion_site_symmetry_3
_geom_torsion_site_symmetry_4
_geom_torsion_publ_flag
C13_1 B1_1 C2_1 N6_1 -17.93(19) . . . . ?
C1_3 B1_1 C2_1 N6_1 98.46(18) . . . . ?
C1_2 B1_1 C2_1 N6_1 -139.97(17) . . . . ?
C13_1 B1_1 C2_1 N3_1 173.6(2) . . . . ?
C1_3 B1_1 C2_1 N3_1 -70.0(3) . . . . ?
C1_2 B1_1 C2_1 N3_1 51.6(3) . . . . ?
N6_1 C2_1 N3_1 C4_1 -1.2(2) . . . . ?
B1_1 C2_1 N3_1 C4_1 167.6(2) . . . . ?
N6_1 C2_1 N3_1 C7_1 174.24(16) . . . . ?
B1_1 C2_1 N3_1 C7_1 -17.0(4) . . . . ?
C2_1 N3_1 C4_1 C5_1 0.1(2) . . . . ?
C7_1 N3_1 C4_1 C5_1 -175.12(18) . . . . ?
C2_1 N3_1 C4_1 C10_1 -175.87(18) . . . . ?
C7_1 N3_1 C4_1 C10_1 8.9(3) . . . . ?
N3_1 C4_1 C5_1 N6_1 1.0(2) . . . . ?
C10_1 C4_1 C5_1 N6_1 176.80(19) . . . . ?
N3_1 C4_1 C5_1 C11_1 -175.4(2) . . . . ?
C10_1 C4_1 C5_1 C11_1 0.4(4) . . . . ?
N3_1 C2_1 N6_1 C5_1 1.8(2) . . . . ?
B1_1 C2_1 N6_1 C5_1 -171.02(15) . . . . ?
N3_1 C2_1 N6_1 C12_1 178.26(15) . . . . ?
B1_1 C2_1 N6_1 C12_1 5.4(2) . . . . ?
C4_1 C5_1 N6_1 C2_1 -1.8(2) . . . . ?
C11_1 C5_1 N6_1 C2_1 174.93(18) . . . . ?
C4_1 C5_1 N6_1 C12_1 -177.44(18) . . . . ?
C11_1 C5_1 N6_1 C12_1 -0.7(3) . . . . ?
C2_1 N3_1 C7_1 C9_1 123.6(2) . . . . ?
C4_1 N3_1 C7_1 C9_1 -61.8(2) . . . . ?
C2_1 N3_1 C7_1 C8_1 -108.5(2) . . . . ?
C4_1 N3_1 C7_1 C8_1 66.1(3) . . . . ?
C2_1 N6_1 C12_1 C14_1 133.77(18) . . . . ?
C5_1 N6_1 C12_1 C14_1 -50.7(3) . . . . ?
C2_1 N6_1 C12_1 C13_1 11.0(2) . . . . ?
C5_1 N6_1 C12_1 C13_1 -173.46(19) . . . . ?
N6_1 C12_1 C13_1 B1_1 -22.66(19) . . . . ?
C14_1 C12_1 C13_1 B1_1 -144.48(17) . . . . ?
C2_1 B1_1 C13_1 C12_1 24.31(19) . . . . ?
C1_3 B1_1 C13_1 C12_1 -92.06(19) . . . . ?
C1_2 B1_1 C13_1 C12_1 152.72(16) . . . . ?
C2_1 B1_1 C1_2 C2_2 -133.67(16) . . . . ?
C13_1 B1_1 C1_2 C2_2 112.42(16) . . . . ?
C1_3 B1_1 C1_2 C2_2 -8.00(18) . . . . ?
C2_1 B1_1 C1_2 B5_2 94.7(2) . . . . ?
C13_1 B1_1 C1_2 B5_2 -19.2(2) . . . . ?
C1_3 B1_1 C1_2 B5_2 -139.58(17) . . . . ?
C2_1 B1_1 C1_2 B6_2 161.10(15) . . . . ?
C13_1 B1_1 C1_2 B6_2 47.19(19) . . . . ?
C1_3 B1_1 C1_2 B6_2 -73.22(16) . . . . ?
C2_1 B1_1 C1_2 B4_2 11.7(3) . . . . ?
C13_1 B1_1 C1_2 B4_2 -102.2(2) . . . . ?
C1_3 B1_1 C1_2 B4_2 137.41(19) . . . . ?
C2_1 B1_1 C1_2 B3_2 -67.5(2) . . . . ?
C13_1 B1_1 C1_2 B3_2 178.62(15) . . . . ?
C1_3 B1_1 C1_2 B3_2 58.2(2) . . . . ?
B1_1 C1_2 C2_2 C2_3 9.00(19) . . . . ?
B5_2 C1_2 C2_2 C2_3 149.02(15) . . . . ?
B6_2 C1_2 C2_2 C2_3 110.09(16) . . . . ?
B4_2 C1_2 C2_2 C2_3 -146.54(15) . . . . ?
B3_2 C1_2 C2_2 C2_3 -109.17(16) . . . . ?
B1_1 C1_2 C2_2 B8_2 155.01(15) . . . . ?
B5_2 C1_2 C2_2 B8_2 -64.97(18) . . . . ?
B6_2 C1_2 C2_2 B8_2 -103.90(16) . . . . ?
B4_2 C1_2 C2_2 B8_2 -0.53(19) . . . . ?
B3_2 C1_2 C2_2 B8_2 36.84(15) . . . . ?
B1_1 C1_2 C2_2 B7_2 -136.58(15) . . . . ?
B5_2 C1_2 C2_2 B7_2 3.4(2) . . . . ?
B6_2 C1_2 C2_2 B7_2 -35.50(15) . . . . ?
B4_2 C1_2 C2_2 B7_2 67.88(18) . . . . ?
B3_2 C1_2 C2_2 B7_2 105.25(17) . . . . ?
B1_1 C1_2 C2_2 B3_2 118.17(16) . . . . ?
B5_2 C1_2 C2_2 B3_2 -101.80(16) . . . . ?
B6_2 C1_2 C2_2 B3_2 -140.74(16) . . . . ?
B4_2 C1_2 C2_2 B3_2 -37.37(14) . . . . ?
B1_1 C1_2 C2_2 B6_2 -101.09(16) . . . . ?
B5_2 C1_2 C2_2 B6_2 38.94(14) . . . . ?
B4_2 C1_2 C2_2 B6_2 103.38(16) . . . . ?
B3_2 C1_2 C2_2 B6_2 140.74(16) . . . . ?
C2_3 C2_2 B3_2 B9_2 -159.49(15) . . . . ?
C1_2 C2_2 B3_2 B9_2 101.06(15) . . . . ?
B8_2 C2_2 B3_2 B9_2 -40.28(14) . . . . ?
B7_2 C2_2 B3_2 B9_2 -3.16(19) . . . . ?
B6_2 C2_2 B3_2 B9_2 64.11(18) . . . . ?
C2_3 C2_2 B3_2 B4_2 135.98(16) . . . . ?
C1_2 C2_2 B3_2 B4_2 36.54(14) . . . . ?
B8_2 C2_2 B3_2 B4_2 -104.81(16) . . . . ?
B7_2 C2_2 B3_2 B4_2 -67.68(18) . . . . ?
B6_2 C2_2 B3_2 B4_2 -0.4(2) . . . . ?
C2_3 C2_2 B3_2 C1_2 99.45(17) . . . . ?
B8_2 C2_2 B3_2 C1_2 -141.34(15) . . . . ?
B7_2 C2_2 B3_2 C1_2 -104.22(16) . . . . ?
B6_2 C2_2 B3_2 C1_2 -36.95(14) . . . . ?
C2_3 C2_2 B3_2 B8_2 -119.21(17) . . . . ?
C1_2 C2_2 B3_2 B8_2 141.34(15) . . . . ?
B7_2 C2_2 B3_2 B8_2 37.13(14) . . . . ?
B6_2 C2_2 B3_2 B8_2 104.40(16) . . . . ?
B1_1 C1_2 B3_2 C2_2 -93.75(17) . . . . ?
B5_2 C1_2 B3_2 C2_2 101.47(15) . . . . ?
B6_2 C1_2 B3_2 C2_2 36.55(14) . . . . ?
B4_2 C1_2 B3_2 C2_2 138.18(16) . . . . ?
C2_2 C1_2 B3_2 B9_2 -98.02(16) . . . . ?
B1_1 C1_2 B3_2 B9_2 168.23(16) . . . . ?
B5_2 C1_2 B3_2 B9_2 3.45(19) . . . . ?
B6_2 C1_2 B3_2 B9_2 -61.47(18) . . . . ?
B4_2 C1_2 B3_2 B9_2 40.16(14) . . . . ?
C2_2 C1_2 B3_2 B4_2 -138.18(16) . . . . ?
B1_1 C1_2 B3_2 B4_2 128.07(18) . . . . ?
B5_2 C1_2 B3_2 B4_2 -36.71(14) . . . . ?
B6_2 C1_2 B3_2 B4_2 -101.63(16) . . . . ?
C2_2 C1_2 B3_2 B8_2 -33.72(14) . . . . ?
B1_1 C1_2 B3_2 B8_2 -127.47(17) . . . . ?
B5_2 C1_2 B3_2 B8_2 67.75(17) . . . . ?
B6_2 C1_2 B3_2 B8_2 2.8(2) . . . . ?
B4_2 C1_2 B3_2 B8_2 104.46(17) . . . . ?
C2_2 C1_2 B4_2 B3_2 37.61(14) . . . . ?
B1_1 C1_2 B4_2 B3_2 -107.9(2) . . . . ?
B5_2 C1_2 B4_2 B3_2 139.67(16) . . . . ?
B6_2 C1_2 B4_2 B3_2 103.15(15) . . . . ?
C2_2 C1_2 B4_2 B5_2 -102.05(15) . . . . ?
B1_1 C1_2 B4_2 B5_2 112.5(2) . . . . ?
B6_2 C1_2 B4_2 B5_2 -36.51(14) . . . . ?
B3_2 C1_2 B4_2 B5_2 -139.67(16) . . . . ?
C2_2 C1_2 B4_2 B10_2 -62.82(17) . . . . ?
B1_1 C1_2 B4_2 B10_2 151.70(19) . . . . ?
B5_2 C1_2 B4_2 B10_2 39.24(14) . . . . ?
B6_2 C1_2 B4_2 B10_2 2.72(18) . . . . ?
B3_2 C1_2 B4_2 B10_2 -100.43(16) . . . . ?
C2_2 C1_2 B4_2 B9_2 -0.82(19) . . . . ?
B1_1 C1_2 B4_2 B9_2 -146.30(19) . . . . ?
B5_2 C1_2 B4_2 B9_2 101.24(16) . . . . ?
B6_2 C1_2 B4_2 B9_2 64.72(18) . . . . ?
B3_2 C1_2 B4_2 B9_2 -38.43(14) . . . . ?
C2_2 B3_2 B4_2 C1_2 -35.38(13) . . . . ?
B9_2 B3_2 B4_2 C1_2 -135.88(16) . . . . ?
B8_2 B3_2 B4_2 C1_2 -97.09(16) . . . . ?
C2_2 B3_2 B4_2 B5_2 0.6(2) . . . . ?
B9_2 B3_2 B4_2 B5_2 -99.92(17) . . . . ?
C1_2 B3_2 B4_2 B5_2 35.96(14) . . . . ?
B8_2 B3_2 B4_2 B5_2 -61.1(2) . . . . ?
C2_2 B3_2 B4_2 B10_2 64.06(18) . . . . ?
B9_2 B3_2 B4_2 B10_2 -36.44(15) . . . . ?
C1_2 B3_2 B4_2 B10_2 99.44(16) . . . . ?
B8_2 B3_2 B4_2 B10_2 2.3(2) . . . . ?
C2_2 B3_2 B4_2 B9_2 100.50(16) . . . . ?
C1_2 B3_2 B4_2 B9_2 135.88(16) . . . . ?
B8_2 B3_2 B4_2 B9_2 38.79(15) . . . . ?
C2_2 C1_2 B5_2 B6_2 -39.38(14) . . . . ?
B1_1 C1_2 B5_2 B6_2 92.00(19) . . . . ?
B4_2 C1_2 B5_2 B6_2 -140.06(16) . . . . ?
B3_2 C1_2 B5_2 B6_2 -103.72(15) . . . . ?
C2_2 C1_2 B5_2 B4_2 100.69(16) . . . . ?
B1_1 C1_2 B5_2 B4_2 -127.93(19) . . . . ?
B6_2 C1_2 B5_2 B4_2 140.06(16) . . . . ?
B3_2 C1_2 B5_2 B4_2 36.35(14) . . . . ?
C2_2 C1_2 B5_2 B10_2 60.90(18) . . . . ?
B1_1 C1_2 B5_2 B10_2 -167.72(16) . . . . ?
B6_2 C1_2 B5_2 B10_2 100.28(16) . . . . ?
B4_2 C1_2 B5_2 B10_2 -39.78(15) . . . . ?
B3_2 C1_2 B5_2 B10_2 -3.44(19) . . . . ?
C2_2 C1_2 B5_2 B11_2 -1.61(19) . . . . ?
B1_1 C1_2 B5_2 B11_2 129.77(18) . . . . ?
B6_2 C1_2 B5_2 B11_2 37.76(14) . . . . ?
B4_2 C1_2 B5_2 B11_2 -102.30(17) . . . . ?
B3_2 C1_2 B5_2 B11_2 -65.95(18) . . . . ?
B3_2 B4_2 B5_2 C1_2 -36.55(14) . . . . ?
B10_2 B4_2 B5_2 C1_2 -135.54(15) . . . . ?
B9_2 B4_2 B5_2 C1_2 -98.90(16) . . . . ?
C1_2 B4_2 B5_2 B6_2 35.98(14) . . . . ?
B3_2 B4_2 B5_2 B6_2 -0.6(2) . . . . ?
B10_2 B4_2 B5_2 B6_2 -99.56(17) . . . . ?
B9_2 B4_2 B5_2 B6_2 -62.92(19) . . . . ?
C1_2 B4_2 B5_2 B10_2 135.54(15) . . . . ?
B3_2 B4_2 B5_2 B10_2 98.99(17) . . . . ?
B9_2 B4_2 B5_2 B10_2 36.64(14) . . . . ?
C1_2 B4_2 B5_2 B11_2 98.32(16) . . . . ?
B3_2 B4_2 B5_2 B11_2 61.77(19) . . . . ?
B10_2 B4_2 B5_2 B11_2 -37.22(14) . . . . ?
B9_2 B4_2 B5_2 B11_2 -0.6(2) . . . . ?
C2_2 C1_2 B6_2 B11_2 97.28(15) . . . . ?
B1_1 C1_2 B6_2 B11_2 -161.06(14) . . . . ?
B5_2 C1_2 B6_2 B11_2 -39.71(14) . . . . ?
B4_2 C1_2 B6_2 B11_2 -3.14(19) . . . . ?
B3_2 C1_2 B6_2 B11_2 61.19(18) . . . . ?
B1_1 C1_2 B6_2 C2_2 101.66(15) . . . . ?
B5_2 C1_2 B6_2 C2_2 -136.98(16) . . . . ?
B4_2 C1_2 B6_2 C2_2 -100.42(15) . . . . ?
B3_2 C1_2 B6_2 C2_2 -36.09(14) . . . . ?
C2_2 C1_2 B6_2 B5_2 136.98(16) . . . . ?
B1_1 C1_2 B6_2 B5_2 -121.36(16) . . . . ?
B4_2 C1_2 B6_2 B5_2 36.57(14) . . . . ?
B3_2 C1_2 B6_2 B5_2 100.90(16) . . . . ?
C2_2 C1_2 B6_2 B7_2 33.01(14) . . . . ?
B1_1 C1_2 B6_2 B7_2 134.67(15) . . . . ?
B5_2 C1_2 B6_2 B7_2 -103.97(17) . . . . ?
B4_2 C1_2 B6_2 B7_2 -67.40(18) . . . . ?
B3_2 C1_2 B6_2 B7_2 -3.1(2) . . . . ?
C2_3 C2_2 B6_2 B11_2 159.80(16) . . . . ?
C1_2 C2_2 B6_2 B11_2 -101.74(16) . . . . ?
B8_2 C2_2 B6_2 B11_2 3.36(19) . . . . ?
B7_2 C2_2 B6_2 B11_2 40.56(14) . . . . ?
B3_2 C2_2 B6_2 B11_2 -64.26(18) . . . . ?
C2_3 C2_2 B6_2 C1_2 -98.45(17) . . . . ?
B8_2 C2_2 B6_2 C1_2 105.10(16) . . . . ?
B7_2 C2_2 B6_2 C1_2 142.31(16) . . . . ?
B3_2 C2_2 B6_2 C1_2 37.48(15) . . . . ?
C2_3 C2_2 B6_2 B5_2 -135.86(17) . . . . ?
C1_2 C2_2 B6_2 B5_2 -37.40(14) . . . . ?
B8_2 C2_2 B6_2 B5_2 67.70(18) . . . . ?
B7_2 C2_2 B6_2 B5_2 104.90(17) . . . . ?
B3_2 C2_2 B6_2 B5_2 0.1(2) . . . . ?
C2_3 C2_2 B6_2 B7_2 119.24(18) . . . . ?
C1_2 C2_2 B6_2 B7_2 -142.31(16) . . . . ?
B8_2 C2_2 B6_2 B7_2 -37.20(15) . . . . ?
B3_2 C2_2 B6_2 B7_2 -104.82(17) . . . . ?
C1_2 B5_2 B6_2 B11_2 136.48(15) . . . . ?
B4_2 B5_2 B6_2 B11_2 100.46(17) . . . . ?
B10_2 B5_2 B6_2 B11_2 36.19(15) . . . . ?
B4_2 B5_2 B6_2 C1_2 -36.02(14) . . . . ?
B10_2 B5_2 B6_2 C1_2 -100.29(16) . . . . ?
B11_2 B5_2 B6_2 C1_2 -136.48(15) . . . . ?
C1_2 B5_2 B6_2 C2_2 36.31(13) . . . . ?
B4_2 B5_2 B6_2 C2_2 0.3(2) . . . . ?
B10_2 B5_2 B6_2 C2_2 -63.97(18) . . . . ?
B11_2 B5_2 B6_2 C2_2 -100.17(16) . . . . ?
C1_2 B5_2 B6_2 B7_2 97.84(16) . . . . ?
B4_2 B5_2 B6_2 B7_2 61.8(2) . . . . ?
B10_2 B5_2 B6_2 B7_2 -2.4(2) . . . . ?
B11_2 B5_2 B6_2 B7_2 -38.64(14) . . . . ?
C2_3 C2_2 B7_2 B6_2 -102.85(19) . . . . ?
C1_2 C2_2 B7_2 B6_2 35.46(15) . . . . ?
B8_2 C2_2 B7_2 B6_2 140.95(15) . . . . ?
B3_2 C2_2 B7_2 B6_2 104.04(16) . . . . ?
C2_3 C2_2 B7_2 B12_2 156.18(16) . . . . ?
C1_2 C2_2 B7_2 B12_2 -65.51(18) . . . . ?
B8_2 C2_2 B7_2 B12_2 39.98(14) . . . . ?
B3_2 C2_2 B7_2 B12_2 3.07(19) . . . . ?
B6_2 C2_2 B7_2 B12_2 -100.97(16) . . . . ?
C2_3 C2_2 B7_2 B8_2 116.21(19) . . . . ?
C1_2 C2_2 B7_2 B8_2 -105.49(16) . . . . ?
B3_2 C2_2 B7_2 B8_2 -36.90(14) . . . . ?
B6_2 C2_2 B7_2 B8_2 -140.95(15) . . . . ?
C2_3 C2_2 B7_2 B11_2 -142.03(17) . . . . ?
C1_2 C2_2 B7_2 B11_2 -3.72(19) . . . . ?
B8_2 C2_2 B7_2 B11_2 101.77(16) . . . . ?
B3_2 C2_2 B7_2 B11_2 64.87(18) . . . . ?
B6_2 C2_2 B7_2 B11_2 -39.18(14) . . . . ?
B11_2 B6_2 B7_2 C2_2 -134.30(16) . . . . ?
C1_2 B6_2 B7_2 C2_2 -32.39(13) . . . . ?
B5_2 B6_2 B7_2 C2_2 -95.31(16) . . . . ?
B11_2 B6_2 B7_2 B12_2 -36.67(14) . . . . ?
C1_2 B6_2 B7_2 B12_2 65.24(18) . . . . ?
C2_2 B6_2 B7_2 B12_2 97.63(16) . . . . ?
B5_2 B6_2 B7_2 B12_2 2.3(2) . . . . ?
B11_2 B6_2 B7_2 B8_2 -99.82(17) . . . . ?
C1_2 B6_2 B7_2 B8_2 2.1(2) . . . . ?
C2_2 B6_2 B7_2 B8_2 34.48(14) . . . . ?
B5_2 B6_2 B7_2 B8_2 -60.82(19) . . . . ?
C1_2 B6_2 B7_2 B11_2 101.91(16) . . . . ?
C2_2 B6_2 B7_2 B11_2 134.30(16) . . . . ?
B5_2 B6_2 B7_2 B11_2 39.00(15) . . . . ?
C2_3 C2_2 B8_2 B3_2 101.98(19) . . . . ?
C1_2 C2_2 B8_2 B3_2 -37.15(14) . . . . ?
B7_2 C2_2 B8_2 B3_2 -141.19(15) . . . . ?
B6_2 C2_2 B8_2 B3_2 -104.38(16) . . . . ?
C2_3 C2_2 B8_2 B12_2 -156.89(17) . . . . ?
C1_2 C2_2 B8_2 B12_2 63.97(18) . . . . ?
B7_2 C2_2 B8_2 B12_2 -40.06(14) . . . . ?
B3_2 C2_2 B8_2 B12_2 101.12(16) . . . . ?
B6_2 C2_2 B8_2 B12_2 -3.3(2) . . . . ?
C2_3 C2_2 B8_2 B7_2 -116.8(2) . . . . ?
C1_2 C2_2 B8_2 B7_2 104.04(16) . . . . ?
B3_2 C2_2 B8_2 B7_2 141.19(15) . . . . ?
B6_2 C2_2 B8_2 B7_2 36.80(14) . . . . ?
C2_3 C2_2 B8_2 B9_2 140.76(17) . . . . ?
C1_2 C2_2 B8_2 B9_2 1.6(2) . . . . ?
B7_2 C2_2 B8_2 B9_2 -102.41(16) . . . . ?
B3_2 C2_2 B8_2 B9_2 38.78(14) . . . . ?
B6_2 C2_2 B8_2 B9_2 -65.60(18) . . . . ?
B9_2 B3_2 B8_2 C2_2 134.89(15) . . . . ?
B4_2 B3_2 B8_2 C2_2 95.83(16) . . . . ?
C1_2 B3_2 B8_2 C2_2 33.00(13) . . . . ?
C2_2 B3_2 B8_2 B12_2 -97.71(16) . . . . ?
B9_2 B3_2 B8_2 B12_2 37.18(14) . . . . ?
B4_2 B3_2 B8_2 B12_2 -1.9(2) . . . . ?
C1_2 B3_2 B8_2 B12_2 -64.71(18) . . . . ?
C2_2 B3_2 B8_2 B7_2 -34.44(14) . . . . ?
B9_2 B3_2 B8_2 B7_2 100.45(16) . . . . ?
B4_2 B3_2 B8_2 B7_2 61.39(19) . . . . ?
C1_2 B3_2 B8_2 B7_2 -1.4(2) . . . . ?
C2_2 B3_2 B8_2 B9_2 -134.89(15) . . . . ?
B4_2 B3_2 B8_2 B9_2 -39.06(15) . . . . ?
C1_2 B3_2 B8_2 B9_2 -101.89(16) . . . . ?
B6_2 B7_2 B8_2 C2_2 -35.02(14) . . . . ?
B12_2 B7_2 B8_2 C2_2 -134.13(16) . . . . ?
B11_2 B7_2 B8_2 C2_2 -96.91(16) . . . . ?
C2_2 B7_2 B8_2 B3_2 34.63(14) . . . . ?
B6_2 B7_2 B8_2 B3_2 -0.4(2) . . . . ?
B12_2 B7_2 B8_2 B3_2 -99.49(17) . . . . ?
B11_2 B7_2 B8_2 B3_2 -62.27(19) . . . . ?
C2_2 B7_2 B8_2 B12_2 134.13(16) . . . . ?
B6_2 B7_2 B8_2 B12_2 99.10(17) . . . . ?
B11_2 B7_2 B8_2 B12_2 37.22(15) . . . . ?
C2_2 B7_2 B8_2 B9_2 96.77(16) . . . . ?
B6_2 B7_2 B8_2 B9_2 61.74(19) . . . . ?
B12_2 B7_2 B8_2 B9_2 -37.36(15) . . . . ?
B11_2 B7_2 B8_2 B9_2 -0.1(2) . . . . ?
C2_2 B3_2 B9_2 B10_2 -61.82(18) . . . . ?
B4_2 B3_2 B9_2 B10_2 37.02(15) . . . . ?
C1_2 B3_2 B9_2 B10_2 -2.0(2) . . . . ?
B8_2 B3_2 B9_2 B10_2 -100.89(17) . . . . ?
C2_2 B3_2 B9_2 B12_2 1.85(18) . . . . ?
B4_2 B3_2 B9_2 B12_2 100.70(16) . . . . ?
C1_2 B3_2 B9_2 B12_2 61.63(18) . . . . ?
B8_2 B3_2 B9_2 B12_2 -37.21(14) . . . . ?
C2_2 B3_2 B9_2 B8_2 39.06(13) . . . . ?
B4_2 B3_2 B9_2 B8_2 137.91(16) . . . . ?
C1_2 B3_2 B9_2 B8_2 98.84(15) . . . . ?
C2_2 B3_2 B9_2 B4_2 -98.85(15) . . . . ?
C1_2 B3_2 B9_2 B4_2 -39.07(14) . . . . ?
B8_2 B3_2 B9_2 B4_2 -137.91(16) . . . . ?
C2_2 B8_2 B9_2 B3_2 -39.13(13) . . . . ?
B12_2 B8_2 B9_2 B3_2 -138.15(16) . . . . ?
B7_2 B8_2 B9_2 B3_2 -100.80(16) . . . . ?
C2_2 B8_2 B9_2 B10_2 61.33(19) . . . . ?
B3_2 B8_2 B9_2 B10_2 100.46(17) . . . . ?
B12_2 B8_2 B9_2 B10_2 -37.68(15) . . . . ?
B7_2 B8_2 B9_2 B10_2 -0.3(2) . . . . ?
C2_2 B8_2 B9_2 B12_2 99.02(16) . . . . ?
B3_2 B8_2 B9_2 B12_2 138.15(16) . . . . ?
B7_2 B8_2 B9_2 B12_2 37.35(15) . . . . ?
C2_2 B8_2 B9_2 B4_2 -2.04(19) . . . . ?
B3_2 B8_2 B9_2 B4_2 37.09(14) . . . . ?
B12_2 B8_2 B9_2 B4_2 -101.06(17) . . . . ?
B7_2 B8_2 B9_2 B4_2 -63.71(19) . . . . ?
C1_2 B4_2 B9_2 B3_2 39.24(14) . . . . ?
B5_2 B4_2 B9_2 B3_2 101.52(16) . . . . ?
B10_2 B4_2 B9_2 B3_2 138.56(16) . . . . ?
C1_2 B4_2 B9_2 B10_2 -99.32(16) . . . . ?
B3_2 B4_2 B9_2 B10_2 -138.56(16) . . . . ?
B5_2 B4_2 B9_2 B10_2 -37.04(15) . . . . ?
C1_2 B4_2 B9_2 B12_2 -61.14(19) . . . . ?
B3_2 B4_2 B9_2 B12_2 -100.38(17) . . . . ?
B5_2 B4_2 B9_2 B12_2 1.1(2) . . . . ?
B10_2 B4_2 B9_2 B12_2 38.18(15) . . . . ?
C1_2 B4_2 B9_2 B8_2 1.8(2) . . . . ?
B3_2 B4_2 B9_2 B8_2 -37.45(14) . . . . ?
B5_2 B4_2 B9_2 B8_2 64.07(19) . . . . ?
B10_2 B4_2 B9_2 B8_2 101.10(17) . . . . ?
B3_2 B9_2 B10_2 B11_2 64.1(2) . . . . ?
B12_2 B9_2 B10_2 B11_2 -36.71(15) . . . . ?
B8_2 B9_2 B10_2 B11_2 0.7(2) . . . . ?
B4_2 B9_2 B10_2 B11_2 100.71(17) . . . . ?
B3_2 B9_2 B10_2 B5_2 0.0(2) . . . . ?
B12_2 B9_2 B10_2 B5_2 -100.82(17) . . . . ?
B8_2 B9_2 B10_2 B5_2 -63.4(2) . . . . ?
B4_2 B9_2 B10_2 B5_2 36.60(15) . . . . ?
B3_2 B9_2 B10_2 B4_2 -36.64(14) . . . . ?
B12_2 B9_2 B10_2 B4_2 -137.41(16) . . . . ?
B8_2 B9_2 B10_2 B4_2 -100.02(17) . . . . ?
B3_2 B9_2 B10_2 B12_2 100.78(17) . . . . ?
B8_2 B9_2 B10_2 B12_2 37.39(15) . . . . ?
B4_2 B9_2 B10_2 B12_2 137.41(16) . . . . ?
C1_2 B5_2 B10_2 B9_2 2.1(2) . . . . ?
B6_2 B5_2 B10_2 B9_2 65.22(19) . . . . ?
B4_2 B5_2 B10_2 B9_2 -37.29(15) . . . . ?
B11_2 B5_2 B10_2 B9_2 101.01(17) . . . . ?
C1_2 B5_2 B10_2 B11_2 -98.87(16) . . . . ?
B6_2 B5_2 B10_2 B11_2 -35.80(14) . . . . ?
B4_2 B5_2 B10_2 B11_2 -138.30(15) . . . . ?
C1_2 B5_2 B10_2 B4_2 39.43(14) . . . . ?
B6_2 B5_2 B10_2 B4_2 102.51(16) . . . . ?
B11_2 B5_2 B10_2 B4_2 138.30(15) . . . . ?
C1_2 B5_2 B10_2 B12_2 -61.48(19) . . . . ?
B6_2 B5_2 B10_2 B12_2 1.6(2) . . . . ?
B4_2 B5_2 B10_2 B12_2 -100.91(16) . . . . ?
B11_2 B5_2 B10_2 B12_2 37.39(14) . . . . ?
C1_2 B4_2 B10_2 B9_2 99.80(16) . . . . ?
B3_2 B4_2 B10_2 B9_2 36.29(14) . . . . ?
B5_2 B4_2 B10_2 B9_2 138.61(16) . . . . ?
C1_2 B4_2 B10_2 B11_2 -1.30(19) . . . . ?
B3_2 B4_2 B10_2 B11_2 -64.81(18) . . . . ?
B5_2 B4_2 B10_2 B11_2 37.51(14) . . . . ?
B9_2 B4_2 B10_2 B11_2 -101.10(16) . . . . ?
C1_2 B4_2 B10_2 B5_2 -38.81(13) . . . . ?
B3_2 B4_2 B10_2 B5_2 -102.32(16) . . . . ?
B9_2 B4_2 B10_2 B5_2 -138.61(16) . . . . ?
C1_2 B4_2 B10_2 B12_2 61.62(18) . . . . ?
B3_2 B4_2 B10_2 B12_2 -1.9(2) . . . . ?
B5_2 B4_2 B10_2 B12_2 100.43(17) . . . . ?
B9_2 B4_2 B10_2 B12_2 -38.18(15) . . . . ?
C1_2 B6_2 B11_2 B12_2 -61.91(18) . . . . ?
C2_2 B6_2 B11_2 B12_2 -2.01(19) . . . . ?
B5_2 B6_2 B11_2 B12_2 -100.53(17) . . . . ?
B7_2 B6_2 B11_2 B12_2 37.39(15) . . . . ?
C1_2 B6_2 B11_2 B10_2 2.24(19) . . . . ?
C2_2 B6_2 B11_2 B10_2 62.14(18) . . . . ?
B5_2 B6_2 B11_2 B10_2 -36.38(14) . . . . ?
B7_2 B6_2 B11_2 B10_2 101.54(16) . . . . ?
C1_2 B6_2 B11_2 B7_2 -99.31(15) . . . . ?
C2_2 B6_2 B11_2 B7_2 -39.40(13) . . . . ?
B5_2 B6_2 B11_2 B7_2 -137.92(16) . . . . ?
C1_2 B6_2 B11_2 B5_2 38.62(13) . . . . ?
C2_2 B6_2 B11_2 B5_2 98.52(15) . . . . ?
B7_2 B6_2 B11_2 B5_2 137.92(16) . . . . ?
B9_2 B10_2 B11_2 B6_2 -64.66(19) . . . . ?
B5_2 B10_2 B11_2 B6_2 36.25(14) . . . . ?
B4_2 B10_2 B11_2 B6_2 -0.6(2) . . . . ?
B12_2 B10_2 B11_2 B6_2 -101.66(16) . . . . ?
B9_2 B10_2 B11_2 B12_2 37.00(15) . . . . ?
B5_2 B10_2 B11_2 B12_2 137.91(16) . . . . ?
B4_2 B10_2 B11_2 B12_2 101.09(16) . . . . ?
B9_2 B10_2 B11_2 B7_2 -0.8(2) . . . . ?
B5_2 B10_2 B11_2 B7_2 100.13(17) . . . . ?
B4_2 B10_2 B11_2 B7_2 63.31(19) . . . . ?
B12_2 B10_2 B11_2 B7_2 -37.78(15) . . . . ?
B9_2 B10_2 B11_2 B5_2 -100.91(17) . . . . ?
B4_2 B10_2 B11_2 B5_2 -36.81(14) . . . . ?
B12_2 B10_2 B11_2 B5_2 -137.91(16) . . . . ?
C2_2 B7_2 B11_2 B6_2 39.82(14) . . . . ?
B12_2 B7_2 B11_2 B6_2 138.42(16) . . . . ?
B8_2 B7_2 B11_2 B6_2 101.02(16) . . . . ?
C2_2 B7_2 B11_2 B12_2 -98.60(16) . . . . ?
B6_2 B7_2 B11_2 B12_2 -138.42(16) . . . . ?
B8_2 B7_2 B11_2 B12_2 -37.40(15) . . . . ?
C2_2 B7_2 B11_2 B10_2 -60.63(19) . . . . ?
B6_2 B7_2 B11_2 B10_2 -100.45(17) . . . . ?
B12_2 B7_2 B11_2 B10_2 37.97(15) . . . . ?
B8_2 B7_2 B11_2 B10_2 0.6(2) . . . . ?
C2_2 B7_2 B11_2 B5_2 2.5(2) . . . . ?
B6_2 B7_2 B11_2 B5_2 -37.27(15) . . . . ?
B12_2 B7_2 B11_2 B5_2 101.15(17) . . . . ?
B8_2 B7_2 B11_2 B5_2 63.75(19) . . . . ?
C1_2 B5_2 B11_2 B6_2 -38.33(14) . . . . ?
B4_2 B5_2 B11_2 B6_2 -101.46(16) . . . . ?
B10_2 B5_2 B11_2 B6_2 -139.17(16) . . . . ?
C1_2 B5_2 B11_2 B12_2 62.93(19) . . . . ?
B6_2 B5_2 B11_2 B12_2 101.26(16) . . . . ?
B4_2 B5_2 B11_2 B12_2 -0.2(2) . . . . ?
B10_2 B5_2 B11_2 B12_2 -37.91(15) . . . . ?
C1_2 B5_2 B11_2 B10_2 100.84(16) . . . . ?
B6_2 B5_2 B11_2 B10_2 139.17(16) . . . . ?
B4_2 B5_2 B11_2 B10_2 37.72(15) . . . . ?
C1_2 B5_2 B11_2 B7_2 -0.6(2) . . . . ?
B6_2 B5_2 B11_2 B7_2 37.68(14) . . . . ?
B4_2 B5_2 B11_2 B7_2 -63.77(19) . . . . ?
B10_2 B5_2 B11_2 B7_2 -101.49(16) . . . . ?
B6_2 B11_2 B12_2 B8_2 0.1(2) . . . . ?
B10_2 B11_2 B12_2 B8_2 -100.37(17) . . . . ?
B7_2 B11_2 B12_2 B8_2 37.58(15) . . . . ?
B5_2 B11_2 B12_2 B8_2 -62.84(19) . . . . ?
B6_2 B11_2 B12_2 B7_2 -37.48(15) . . . . ?
B10_2 B11_2 B12_2 B7_2 -137.95(16) . . . . ?
B5_2 B11_2 B12_2 B7_2 -100.42(17) . . . . ?
B6_2 B11_2 B12_2 B9_2 63.85(19) . . . . ?
B10_2 B11_2 B12_2 B9_2 -36.63(15) . . . . ?
B7_2 B11_2 B12_2 B9_2 101.32(17) . . . . ?
B5_2 B11_2 B12_2 B9_2 0.9(2) . . . . ?
B6_2 B11_2 B12_2 B10_2 100.48(17) . . . . ?
B7_2 B11_2 B12_2 B10_2 137.95(16) . . . . ?
B5_2 B11_2 B12_2 B10_2 37.53(15) . . . . ?
C2_2 B8_2 B12_2 B11_2 1.9(2) . . . . ?
B3_2 B8_2 B12_2 B11_2 63.94(19) . . . . ?
B7_2 B8_2 B12_2 B11_2 -37.69(15) . . . . ?
B9_2 B8_2 B12_2 B11_2 100.55(17) . . . . ?
C2_2 B8_2 B12_2 B7_2 39.56(14) . . . . ?
B3_2 B8_2 B12_2 B7_2 101.63(16) . . . . ?
B9_2 B8_2 B12_2 B7_2 138.24(16) . . . . ?
C2_2 B8_2 B12_2 B9_2 -98.68(16) . . . . ?
B3_2 B8_2 B12_2 B9_2 -36.61(14) . . . . ?
B7_2 B8_2 B12_2 B9_2 -138.24(16) . . . . ?
C2_2 B8_2 B12_2 B10_2 -61.43(19) . . . . ?
B3_2 B8_2 B12_2 B10_2 0.6(2) . . . . ?
B7_2 B8_2 B12_2 B10_2 -100.98(17) . . . . ?
B9_2 B8_2 B12_2 B10_2 37.25(15) . . . . ?
C2_2 B7_2 B12_2 B11_2 98.70(15) . . . . ?
B6_2 B7_2 B12_2 B11_2 36.25(14) . . . . ?
B8_2 B7_2 B12_2 B11_2 138.01(16) . . . . ?
C2_2 B7_2 B12_2 B8_2 -39.30(13) . . . . ?
B6_2 B7_2 B12_2 B8_2 -101.76(16) . . . . ?
B11_2 B7_2 B12_2 B8_2 -138.01(16) . . . . ?
C2_2 B7_2 B12_2 B9_2 -1.76(19) . . . . ?
B6_2 B7_2 B12_2 B9_2 -64.21(18) . . . . ?
B8_2 B7_2 B12_2 B9_2 37.54(14) . . . . ?
B11_2 B7_2 B12_2 B9_2 -100.47(17) . . . . ?
C2_2 B7_2 B12_2 B10_2 61.17(18) . . . . ?
B6_2 B7_2 B12_2 B10_2 -1.28(19) . . . . ?
B8_2 B7_2 B12_2 B10_2 100.47(17) . . . . ?
B11_2 B7_2 B12_2 B10_2 -37.53(15) . . . . ?
B3_2 B9_2 B12_2 B11_2 -63.80(18) . . . . ?
B10_2 B9_2 B12_2 B11_2 36.81(15) . . . . ?
B8_2 B9_2 B12_2 B11_2 -101.17(17) . . . . ?
B4_2 B9_2 B12_2 B11_2 -1.3(2) . . . . ?
B3_2 B9_2 B12_2 B8_2 37.37(14) . . . . ?
B10_2 B9_2 B12_2 B8_2 137.98(17) . . . . ?
B4_2 B9_2 B12_2 B8_2 99.91(17) . . . . ?
B3_2 B9_2 B12_2 B7_2 -0.05(19) . . . . ?
B10_2 B9_2 B12_2 B7_2 100.55(17) . . . . ?
B8_2 B9_2 B12_2 B7_2 -37.42(14) . . . . ?
B4_2 B9_2 B12_2 B7_2 62.48(19) . . . . ?
B3_2 B9_2 B12_2 B10_2 -100.61(16) . . . . ?
B8_2 B9_2 B12_2 B10_2 -137.98(16) . . . . ?
B4_2 B9_2 B12_2 B10_2 -38.07(15) . . . . ?
B9_2 B10_2 B12_2 B11_2 -138.74(17) . . . . ?
B5_2 B10_2 B12_2 B11_2 -37.89(15) . . . . ?
B4_2 B10_2 B12_2 B11_2 -100.35(17) . . . . ?
B9_2 B10_2 B12_2 B8_2 -37.62(15) . . . . ?
B11_2 B10_2 B12_2 B8_2 101.12(17) . . . . ?
B5_2 B10_2 B12_2 B8_2 63.23(19) . . . . ?
B4_2 B10_2 B12_2 B8_2 0.8(2) . . . . ?
B9_2 B10_2 B12_2 B7_2 -101.03(17) . . . . ?
B11_2 B10_2 B12_2 B7_2 37.70(15) . . . . ?
B5_2 B10_2 B12_2 B7_2 -0.2(2) . . . . ?
B4_2 B10_2 B12_2 B7_2 -62.64(19) . . . . ?
B11_2 B10_2 B12_2 B9_2 138.74(17) . . . . ?
B5_2 B10_2 B12_2 B9_2 100.85(17) . . . . ?
B4_2 B10_2 B12_2 B9_2 38.39(15) . . . . ?
C2_1 B1_1 C1_3 C2_3 136.52(15) . . . . ?
C13_1 B1_1 C1_3 C2_3 -116.68(17) . . . . ?
C1_2 B1_1 C1_3 C2_3 4.61(18) . . . . ?
C2_1 B1_1 C1_3 B6_3 69.1(2) . . . . ?
C13_1 B1_1 C1_3 B6_3 175.91(15) . . . . ?
C1_2 B1_1 C1_3 B6_3 -62.81(18) . . . . ?
C2_1 B1_1 C1_3 B5_3 -2.2(3) . . . . ?
C13_1 B1_1 C1_3 B5_3 104.6(2) . . . . ?
C1_2 B1_1 C1_3 B5_3 -134.10(18) . . . . ?
C2_1 B1_1 C1_3 B4_3 -84.6(2) . . . . ?
C13_1 B1_1 C1_3 B4_3 22.2(3) . . . . ?
C1_2 B1_1 C1_3 B4_3 143.47(18) . . . . ?
C2_1 B1_1 C1_3 B3_3 -156.79(15) . . . . ?
C13_1 B1_1 C1_3 B3_3 -50.0(2) . . . . ?
C1_2 B1_1 C1_3 B3_3 71.29(18) . . . . ?
C1_2 C2_2 C2_3 C1_3 -5.93(18) . . . . ?
B8_2 C2_2 C2_3 C1_3 -146.42(17) . . . . ?
B7_2 C2_2 C2_3 C1_3 133.44(17) . . . . ?
B3_2 C2_2 C2_3 C1_3 -73.96(18) . . . . ?
B6_2 C2_2 C2_3 C1_3 60.79(19) . . . . ?
C1_2 C2_2 C2_3 B7_3 133.16(17) . . . . ?
B8_2 C2_2 C2_3 B7_3 -7.3(3) . . . . ?
B7_2 C2_2 C2_3 B7_3 -87.5(2) . . . . ?
B3_2 C2_2 C2_3 B7_3 65.1(2) . . . . ?
B6_2 C2_2 C2_3 B7_3 -160.11(16) . . . . ?
C1_2 C2_2 C2_3 B8_3 -146.55(16) . . . . ?
B8_2 C2_2 C2_3 B8_3 73.0(2) . . . . ?
B7_2 C2_2 C2_3 B8_3 -7.2(3) . . . . ?
B3_2 C2_2 C2_3 B8_3 145.42(17) . . . . ?
B6_2 C2_2 C2_3 B8_3 -79.8(2) . . . . ?
C1_2 C2_2 C2_3 B3_3 -73.69(18) . . . . ?
B8_2 C2_2 C2_3 B3_3 145.82(17) . . . . ?
B7_2 C2_2 C2_3 B3_3 65.7(2) . . . . ?
B3_2 C2_2 C2_3 B3_3 -141.72(15) . . . . ?
B6_2 C2_2 C2_3 B3_3 -7.0(2) . . . . ?
C1_2 C2_2 C2_3 B6_3 60.51(18) . . . . ?
B8_2 C2_2 C2_3 B6_3 -80.0(2) . . . . ?
B7_2 C2_2 C2_3 B6_3 -160.12(16) . . . . ?
B3_2 C2_2 C2_3 B6_3 -7.5(2) . . . . ?
B6_2 C2_2 C2_3 B6_3 127.24(16) . . . . ?
B1_1 C1_3 C2_3 C2_2 0.70(19) . . . . ?
B6_3 C1_3 C2_3 C2_2 109.29(16) . . . . ?
B5_3 C1_3 C2_3 C2_2 147.74(15) . . . . ?
B4_3 C1_3 C2_3 C2_2 -147.06(15) . . . . ?
B3_3 C1_3 C2_3 C2_2 -109.35(16) . . . . ?
B1_1 C1_3 C2_3 B7_3 -144.53(15) . . . . ?
B6_3 C1_3 C2_3 B7_3 -35.95(15) . . . . ?
B5_3 C1_3 C2_3 B7_3 2.5(2) . . . . ?
B4_3 C1_3 C2_3 B7_3 67.71(18) . . . . ?
B3_3 C1_3 C2_3 B7_3 105.41(16) . . . . ?
B1_1 C1_3 C2_3 B8_3 146.98(15) . . . . ?
B6_3 C1_3 C2_3 B8_3 -104.43(16) . . . . ?
B5_3 C1_3 C2_3 B8_3 -65.98(19) . . . . ?
B4_3 C1_3 C2_3 B8_3 -0.8(2) . . . . ?
B3_3 C1_3 C2_3 B8_3 36.93(15) . . . . ?
B1_1 C1_3 C2_3 B3_3 110.05(16) . . . . ?
B6_3 C1_3 C2_3 B3_3 -141.36(15) . . . . ?
B5_3 C1_3 C2_3 B3_3 -102.91(16) . . . . ?
B4_3 C1_3 C2_3 B3_3 -37.71(14) . . . . ?
B1_1 C1_3 C2_3 B6_3 -108.59(16) . . . . ?
B5_3 C1_3 C2_3 B6_3 38.45(14) . . . . ?
B4_3 C1_3 C2_3 B6_3 103.65(16) . . . . ?
B3_3 C1_3 C2_3 B6_3 141.36(15) . . . . ?
C2_2 C2_3 B3_3 B9_3 -159.73(16) . . . . ?
C1_3 C2_3 B3_3 B9_3 100.70(17) . . . . ?
B7_3 C2_3 B3_3 B9_3 -3.1(2) . . . . ?
B8_3 C2_3 B3_3 B9_3 -40.48(15) . . . . ?
B6_3 C2_3 B3_3 B9_3 64.52(19) . . . . ?
C2_2 C2_3 B3_3 C1_3 99.57(17) . . . . ?
B7_3 C2_3 B3_3 C1_3 -103.78(16) . . . . ?
B8_3 C2_3 B3_3 C1_3 -141.17(16) . . . . ?
B6_3 C2_3 B3_3 C1_3 -36.18(14) . . . . ?
C2_2 C2_3 B3_3 B4_3 135.85(16) . . . . ?
C1_3 C2_3 B3_3 B4_3 36.28(13) . . . . ?
B7_3 C2_3 B3_3 B4_3 -67.50(18) . . . . ?
B8_3 C2_3 B3_3 B4_3 -104.90(17) . . . . ?
B6_3 C2_3 B3_3 B4_3 0.10(19) . . . . ?
C2_2 C2_3 B3_3 B8_3 -119.25(18) . . . . ?
C1_3 C2_3 B3_3 B8_3 141.17(16) . . . . ?
B7_3 C2_3 B3_3 B8_3 37.40(16) . . . . ?
B6_3 C2_3 B3_3 B8_3 105.00(16) . . . . ?
B1_1 C1_3 B3_3 C2_3 -98.60(17) . . . . ?
B6_3 C1_3 B3_3 C2_3 36.62(14) . . . . ?
B5_3 C1_3 B3_3 C2_3 102.16(16) . . . . ?
B4_3 C1_3 B3_3 C2_3 138.37(15) . . . . ?
C2_3 C1_3 B3_3 B9_3 -97.85(16) . . . . ?
B1_1 C1_3 B3_3 B9_3 163.55(16) . . . . ?
B6_3 C1_3 B3_3 B9_3 -61.2(2) . . . . ?
B5_3 C1_3 B3_3 B9_3 4.3(2) . . . . ?
B4_3 C1_3 B3_3 B9_3 40.52(15) . . . . ?
C2_3 C1_3 B3_3 B4_3 -138.37(15) . . . . ?
B1_1 C1_3 B3_3 B4_3 123.02(18) . . . . ?
B6_3 C1_3 B3_3 B4_3 -101.75(17) . . . . ?
B5_3 C1_3 B3_3 B4_3 -36.21(15) . . . . ?
C2_3 C1_3 B3_3 B8_3 -33.79(14) . . . . ?
B1_1 C1_3 B3_3 B8_3 -132.39(17) . . . . ?
B6_3 C1_3 B3_3 B8_3 2.8(2) . . . . ?
B5_3 C1_3 B3_3 B8_3 68.38(19) . . . . ?
B4_3 C1_3 B3_3 B8_3 104.59(17) . . . . ?
C2_3 C1_3 B4_3 B3_3 38.10(14) . . . . ?
B1_1 C1_3 B4_3 B3_3 -100.8(2) . . . . ?
B6_3 C1_3 B4_3 B3_3 104.65(16) . . . . ?
B5_3 C1_3 B4_3 B3_3 140.71(16) . . . . ?
C2_3 C1_3 B4_3 B5_3 -102.61(16) . . . . ?
B1_1 C1_3 B4_3 B5_3 118.5(2) . . . . ?
B6_3 C1_3 B4_3 B5_3 -36.06(15) . . . . ?
B3_3 C1_3 B4_3 B5_3 -140.71(16) . . . . ?
C2_3 C1_3 B4_3 B10_3 -62.70(19) . . . . ?
B1_1 C1_3 B4_3 B10_3 158.44(18) . . . . ?
B6_3 C1_3 B4_3 B10_3 3.8(2) . . . . ?
B5_3 C1_3 B4_3 B10_3 39.91(15) . . . . ?
B3_3 C1_3 B4_3 B10_3 -100.80(17) . . . . ?
C2_3 C1_3 B4_3 B9_3 -0.6(2) . . . . ?
B1_1 C1_3 B4_3 B9_3 -139.50(19) . . . . ?
B6_3 C1_3 B4_3 B9_3 65.91(19) . . . . ?
B5_3 C1_3 B4_3 B9_3 101.97(17) . . . . ?
B3_3 C1_3 B4_3 B9_3 -38.74(15) . . . . ?
C2_3 B3_3 B4_3 C1_3 -34.99(13) . . . . ?
B9_3 B3_3 B4_3 C1_3 -135.34(16) . . . . ?
B8_3 B3_3 B4_3 C1_3 -96.61(16) . . . . ?
C2_3 B3_3 B4_3 B5_3 0.2(2) . . . . ?
B9_3 B3_3 B4_3 B5_3 -100.18(17) . . . . ?
C1_3 B3_3 B4_3 B5_3 35.16(14) . . . . ?
B8_3 B3_3 B4_3 B5_3 -61.5(2) . . . . ?
C2_3 B3_3 B4_3 B10_3 64.16(18) . . . . ?
B9_3 B3_3 B4_3 B10_3 -36.18(15) . . . . ?
C1_3 B3_3 B4_3 B10_3 99.15(16) . . . . ?
B8_3 B3_3 B4_3 B10_3 2.5(2) . . . . ?
C2_3 B3_3 B4_3 B9_3 100.35(16) . . . . ?
C1_3 B3_3 B4_3 B9_3 135.34(16) . . . . ?
B8_3 B3_3 B4_3 B9_3 38.72(15) . . . . ?
C2_3 C1_3 B5_3 B6_3 -39.12(14) . . . . ?
B1_1 C1_3 B5_3 B6_3 99.4(2) . . . . ?
B4_3 C1_3 B5_3 B6_3 -140.75(16) . . . . ?
B3_3 C1_3 B5_3 B6_3 -104.81(16) . . . . ?
C2_3 C1_3 B5_3 B4_3 101.63(16) . . . . ?
B1_1 C1_3 B5_3 B4_3 -119.9(2) . . . . ?
B6_3 C1_3 B5_3 B4_3 140.75(16) . . . . ?
B3_3 C1_3 B5_3 B4_3 35.94(15) . . . . ?
C2_3 C1_3 B5_3 B10_3 61.74(18) . . . . ?
B1_1 C1_3 B5_3 B10_3 -159.74(18) . . . . ?
B6_3 C1_3 B5_3 B10_3 100.86(17) . . . . ?
B4_3 C1_3 B5_3 B10_3 -39.89(15) . . . . ?
B3_3 C1_3 B5_3 B10_3 -4.0(2) . . . . ?
C2_3 C1_3 B5_3 B11_3 -0.69(19) . . . . ?
B1_1 C1_3 B5_3 B11_3 137.83(18) . . . . ?
B6_3 C1_3 B5_3 B11_3 38.43(14) . . . . ?
B4_3 C1_3 B5_3 B11_3 -102.32(17) . . . . ?
B3_3 C1_3 B5_3 B11_3 -66.38(18) . . . . ?
B3_3 B4_3 B5_3 C1_3 -35.54(14) . . . . ?
B10_3 B4_3 B5_3 C1_3 -134.94(16) . . . . ?
B9_3 B4_3 B5_3 C1_3 -98.03(17) . . . . ?
C1_3 B4_3 B5_3 B6_3 35.17(14) . . . . ?
B3_3 B4_3 B5_3 B6_3 -0.4(2) . . . . ?
B10_3 B4_3 B5_3 B6_3 -99.77(17) . . . . ?
B9_3 B4_3 B5_3 B6_3 -62.86(19) . . . . ?
C1_3 B4_3 B5_3 B10_3 134.94(16) . . . . ?
B3_3 B4_3 B5_3 B10_3 99.40(17) . . . . ?
B9_3 B4_3 B5_3 B10_3 36.91(16) . . . . ?
C1_3 B4_3 B5_3 B11_3 97.91(16) . . . . ?
B3_3 B4_3 B5_3 B11_3 62.4(2) . . . . ?
B10_3 B4_3 B5_3 B11_3 -37.03(15) . . . . ?
B9_3 B4_3 B5_3 B11_3 -0.1(2) . . . . ?
C2_3 C1_3 B6_3 B5_3 137.84(15) . . . . ?
B1_1 C1_3 B6_3 B5_3 -122.55(18) . . . . ?
B4_3 C1_3 B6_3 B5_3 36.24(15) . . . . ?
B3_3 C1_3 B6_3 B5_3 101.56(17) . . . . ?
B1_1 C1_3 B6_3 C2_3 99.61(17) . . . . ?
B5_3 C1_3 B6_3 C2_3 -137.84(15) . . . . ?
B4_3 C1_3 B6_3 C2_3 -101.60(16) . . . . ?
B3_3 C1_3 B6_3 C2_3 -36.27(14) . . . . ?
C2_3 C1_3 B6_3 B11_3 97.50(16) . . . . ?
B1_1 C1_3 B6_3 B11_3 -162.88(16) . . . . ?
B5_3 C1_3 B6_3 B11_3 -40.33(15) . . . . ?
B4_3 C1_3 B6_3 B11_3 -4.1(2) . . . . ?
B3_3 C1_3 B6_3 B11_3 61.23(19) . . . . ?
C2_3 C1_3 B6_3 B7_3 33.19(14) . . . . ?
B1_1 C1_3 B6_3 B7_3 132.80(16) . . . . ?
B5_3 C1_3 B6_3 B7_3 -104.65(17) . . . . ?
B4_3 C1_3 B6_3 B7_3 -68.41(19) . . . . ?
B3_3 C1_3 B6_3 B7_3 -3.1(2) . . . . ?
B4_3 B5_3 B6_3 C1_3 -35.21(14) . . . . ?
B10_3 B5_3 B6_3 C1_3 -99.08(17) . . . . ?
B11_3 B5_3 B6_3 C1_3 -135.83(16) . . . . ?
C1_3 B5_3 B6_3 C2_3 35.63(13) . . . . ?
B4_3 B5_3 B6_3 C2_3 0.42(19) . . . . ?
B10_3 B5_3 B6_3 C2_3 -63.45(18) . . . . ?
B11_3 B5_3 B6_3 C2_3 -100.20(16) . . . . ?
C1_3 B5_3 B6_3 B11_3 135.83(16) . . . . ?
B4_3 B5_3 B6_3 B11_3 100.62(17) . . . . ?
B10_3 B5_3 B6_3 B11_3 36.75(15) . . . . ?
C1_3 B5_3 B6_3 B7_3 97.15(16) . . . . ?
B4_3 B5_3 B6_3 B7_3 61.94(19) . . . . ?
B10_3 B5_3 B6_3 B7_3 -1.9(2) . . . . ?
B11_3 B5_3 B6_3 B7_3 -38.68(15) . . . . ?
C2_2 C2_3 B6_3 C1_3 -99.03(16) . . . . ?
B7_3 C2_3 B6_3 C1_3 141.89(16) . . . . ?
B8_3 C2_3 B6_3 C1_3 104.42(16) . . . . ?
B3_3 C2_3 B6_3 C1_3 36.65(14) . . . . ?
C2_2 C2_3 B6_3 B5_3 -136.01(16) . . . . ?
C1_3 C2_3 B6_3 B5_3 -36.98(13) . . . . ?
B7_3 C2_3 B6_3 B5_3 104.91(16) . . . . ?
B8_3 C2_3 B6_3 B5_3 67.45(18) . . . . ?
B3_3 C2_3 B6_3 B5_3 -0.32(19) . . . . ?
C2_2 C2_3 B6_3 B11_3 159.39(16) . . . . ?
C1_3 C2_3 B6_3 B11_3 -101.58(16) . . . . ?
B7_3 C2_3 B6_3 B11_3 40.31(15) . . . . ?
B8_3 C2_3 B6_3 B11_3 2.8(2) . . . . ?
B3_3 C2_3 B6_3 B11_3 -64.93(18) . . . . ?
C2_2 C2_3 B6_3 B7_3 119.08(18) . . . . ?
C1_3 C2_3 B6_3 B7_3 -141.89(16) . . . . ?
B8_3 C2_3 B6_3 B7_3 -37.47(15) . . . . ?
B3_3 C2_3 B6_3 B7_3 -105.24(17) . . . . ?
C2_2 C2_3 B7_3 B6_3 -102.6(2) . . . . ?
C1_3 C2_3 B7_3 B6_3 35.66(15) . . . . ?
B8_3 C2_3 B7_3 B6_3 140.88(16) . . . . ?
B3_3 C2_3 B7_3 B6_3 103.76(17) . . . . ?
C2_2 C2_3 B7_3 B12_3 156.85(17) . . . . ?
C1_3 C2_3 B7_3 B12_3 -64.94(18) . . . . ?
B8_3 C2_3 B7_3 B12_3 40.28(15) . . . . ?
B3_3 C2_3 B7_3 B12_3 3.2(2) . . . . ?
B6_3 C2_3 B7_3 B12_3 -100.60(16) . . . . ?
C2_2 C2_3 B7_3 B8_3 116.6(2) . . . . ?
C1_3 C2_3 B7_3 B8_3 -105.22(17) . . . . ?
B3_3 C2_3 B7_3 B8_3 -37.13(16) . . . . ?
B6_3 C2_3 B7_3 B8_3 -140.88(16) . . . . ?
C2_2 C2_3 B7_3 B11_3 -141.39(18) . . . . ?
C1_3 C2_3 B7_3 B11_3 -3.2(2) . . . . ?
B8_3 C2_3 B7_3 B11_3 102.05(17) . . . . ?
B3_3 C2_3 B7_3 B11_3 64.92(19) . . . . ?
B6_3 C2_3 B7_3 B11_3 -38.84(14) . . . . ?
C1_3 B6_3 B7_3 C2_3 -32.53(13) . . . . ?
B5_3 B6_3 B7_3 C2_3 -95.75(16) . . . . ?
B11_3 B6_3 B7_3 C2_3 -134.76(16) . . . . ?
C1_3 B6_3 B7_3 B12_3 65.07(18) . . . . ?
B5_3 B6_3 B7_3 B12_3 1.9(2) . . . . ?
C2_3 B6_3 B7_3 B12_3 97.60(16) . . . . ?
B11_3 B6_3 B7_3 B12_3 -37.16(15) . . . . ?
C1_3 B6_3 B7_3 B8_3 2.1(2) . . . . ?
B5_3 B6_3 B7_3 B8_3 -61.1(2) . . . . ?
C2_3 B6_3 B7_3 B8_3 34.60(14) . . . . ?
B11_3 B6_3 B7_3 B8_3 -100.16(17) . . . . ?
C1_3 B6_3 B7_3 B11_3 102.23(17) . . . . ?
B5_3 B6_3 B7_3 B11_3 39.02(15) . . . . ?
C2_3 B6_3 B7_3 B11_3 134.76(16) . . . . ?
C2_2 C2_3 B8_3 B3_3 102.5(2) . . . . ?
C1_3 C2_3 B8_3 B3_3 -37.03(15) . . . . ?
B7_3 C2_3 B8_3 B3_3 -141.05(16) . . . . ?
B6_3 C2_3 B8_3 B3_3 -103.94(17) . . . . ?
C2_2 C2_3 B8_3 B12_3 -156.80(17) . . . . ?
C1_3 C2_3 B8_3 B12_3 63.69(18) . . . . ?
B7_3 C2_3 B8_3 B12_3 -40.33(15) . . . . ?
B3_3 C2_3 B8_3 B12_3 100.72(17) . . . . ?
B6_3 C2_3 B8_3 B12_3 -3.2(2) . . . . ?
C2_2 C2_3 B8_3 B7_3 -116.5(2) . . . . ?
C1_3 C2_3 B8_3 B7_3 104.02(16) . . . . ?
B3_3 C2_3 B8_3 B7_3 141.05(16) . . . . ?
B6_3 C2_3 B8_3 B7_3 37.11(15) . . . . ?
C2_2 C2_3 B8_3 B9_3 141.35(18) . . . . ?
C1_3 C2_3 B8_3 B9_3 1.84(19) . . . . ?
B7_3 C2_3 B8_3 B9_3 -102.18(17) . . . . ?
B3_3 C2_3 B8_3 B9_3 38.87(15) . . . . ?
B6_3 C2_3 B8_3 B9_3 -65.07(18) . . . . ?
B9_3 B3_3 B8_3 C2_3 134.54(17) . . . . ?
C1_3 B3_3 B8_3 C2_3 32.90(14) . . . . ?
B4_3 B3_3 B8_3 C2_3 95.51(17) . . . . ?
C2_3 B3_3 B8_3 B12_3 -97.38(16) . . . . ?
B9_3 B3_3 B8_3 B12_3 37.15(15) . . . . ?
C1_3 B3_3 B8_3 B12_3 -64.49(18) . . . . ?
B4_3 B3_3 B8_3 B12_3 -1.9(2) . . . . ?
C2_3 B3_3 B8_3 B7_3 -34.30(14) . . . . ?
B9_3 B3_3 B8_3 B7_3 100.24(17) . . . . ?
C1_3 B3_3 B8_3 B7_3 -1.4(2) . . . . ?
B4_3 B3_3 B8_3 B7_3 61.2(2) . . . . ?
C2_3 B3_3 B8_3 B9_3 -134.54(17) . . . . ?
C1_3 B3_3 B8_3 B9_3 -101.64(17) . . . . ?
B4_3 B3_3 B8_3 B9_3 -39.03(16) . . . . ?
B6_3 B7_3 B8_3 C2_3 -35.01(14) . . . . ?
B12_3 B7_3 B8_3 C2_3 -133.67(16) . . . . ?
B11_3 B7_3 B8_3 C2_3 -96.95(16) . . . . ?
C2_3 B7_3 B8_3 B3_3 34.61(14) . . . . ?
B6_3 B7_3 B8_3 B3_3 -0.4(2) . . . . ?
B12_3 B7_3 B8_3 B3_3 -99.06(17) . . . . ?
B11_3 B7_3 B8_3 B3_3 -62.34(19) . . . . ?
C2_3 B7_3 B8_3 B12_3 133.67(16) . . . . ?
B6_3 B7_3 B8_3 B12_3 98.66(17) . . . . ?
B11_3 B7_3 B8_3 B12_3 36.72(14) . . . . ?
C2_3 B7_3 B8_3 B9_3 96.35(16) . . . . ?
B6_3 B7_3 B8_3 B9_3 61.35(19) . . . . ?
B12_3 B7_3 B8_3 B9_3 -37.31(14) . . . . ?
B11_3 B7_3 B8_3 B9_3 -0.59(19) . . . . ?
C2_3 B3_3 B9_3 B10_3 -62.11(19) . . . . ?
C1_3 B3_3 B9_3 B10_3 -2.9(2) . . . . ?
B4_3 B3_3 B9_3 B10_3 36.52(15) . . . . ?
B8_3 B3_3 B9_3 B10_3 -101.40(17) . . . . ?
C2_3 B3_3 B9_3 B12_3 1.6(2) . . . . ?
C1_3 B3_3 B9_3 B12_3 60.90(19) . . . . ?
B4_3 B3_3 B9_3 B12_3 100.28(18) . . . . ?
B8_3 B3_3 B9_3 B12_3 -37.64(15) . . . . ?
C2_3 B3_3 B9_3 B8_3 39.29(14) . . . . ?
C1_3 B3_3 B9_3 B8_3 98.54(16) . . . . ?
B4_3 B3_3 B9_3 B8_3 137.92(16) . . . . ?
C2_3 B3_3 B9_3 B4_3 -98.63(17) . . . . ?
C1_3 B3_3 B9_3 B4_3 -39.38(15) . . . . ?
B8_3 B3_3 B9_3 B4_3 -137.92(16) . . . . ?
C2_3 B8_3 B9_3 B3_3 -39.27(14) . . . . ?
B12_3 B8_3 B9_3 B3_3 -137.85(16) . . . . ?
B7_3 B8_3 B9_3 B3_3 -100.40(16) . . . . ?
C2_3 B8_3 B9_3 B10_3 61.12(18) . . . . ?
B3_3 B8_3 B9_3 B10_3 100.40(17) . . . . ?
B12_3 B8_3 B9_3 B10_3 -37.46(15) . . . . ?
B7_3 B8_3 B9_3 B10_3 0.0(2) . . . . ?
C2_3 B8_3 B9_3 B12_3 98.58(16) . . . . ?
B3_3 B8_3 B9_3 B12_3 137.85(16) . . . . ?
B7_3 B8_3 B9_3 B12_3 37.45(14) . . . . ?
C2_3 B8_3 B9_3 B4_3 -2.1(2) . . . . ?
B3_3 B8_3 B9_3 B4_3 37.14(15) . . . . ?
B12_3 B8_3 B9_3 B4_3 -100.71(17) . . . . ?
B7_3 B8_3 B9_3 B4_3 -63.26(19) . . . . ?
C1_3 B4_3 B9_3 B3_3 39.37(14) . . . . ?
B5_3 B4_3 B9_3 B3_3 101.65(17) . . . . ?
B10_3 B4_3 B9_3 B3_3 139.05(17) . . . . ?
C1_3 B4_3 B9_3 B10_3 -99.68(17) . . . . ?
B3_3 B4_3 B9_3 B10_3 -139.05(17) . . . . ?
B5_3 B4_3 B9_3 B10_3 -37.40(16) . . . . ?
C1_3 B4_3 B9_3 B12_3 -61.5(2) . . . . ?
B3_3 B4_3 B9_3 B12_3 -100.84(18) . . . . ?
B5_3 B4_3 B9_3 B12_3 0.8(2) . . . . ?
B10_3 B4_3 B9_3 B12_3 38.21(16) . . . . ?
C1_3 B4_3 B9_3 B8_3 1.7(2) . . . . ?
B3_3 B4_3 B9_3 B8_3 -37.63(15) . . . . ?
B5_3 B4_3 B9_3 B8_3 64.0(2) . . . . ?
B10_3 B4_3 B9_3 B8_3 101.42(17) . . . . ?
B3_3 B9_3 B10_3 B4_3 -36.24(15) . . . . ?
B12_3 B9_3 B10_3 B4_3 -137.31(16) . . . . ?
B8_3 B9_3 B10_3 B4_3 -100.04(17) . . . . ?
B3_3 B9_3 B10_3 B11_3 64.4(2) . . . . ?
B12_3 B9_3 B10_3 B11_3 -36.67(15) . . . . ?
B8_3 B9_3 B10_3 B11_3 0.6(2) . . . . ?
B4_3 B9_3 B10_3 B11_3 100.64(17) . . . . ?
B3_3 B9_3 B10_3 B5_3 0.5(2) . . . . ?
B12_3 B9_3 B10_3 B5_3 -100.59(17) . . . . ?
B8_3 B9_3 B10_3 B5_3 -63.3(2) . . . . ?
B4_3 B9_3 B10_3 B5_3 36.72(15) . . . . ?
B3_3 B9_3 B10_3 B12_3 101.07(17) . . . . ?
B8_3 B9_3 B10_3 B12_3 37.27(14) . . . . ?
B4_3 B9_3 B10_3 B12_3 137.31(16) . . . . ?
C1_3 B4_3 B10_3 B9_3 99.14(17) . . . . ?
B3_3 B4_3 B10_3 B9_3 35.97(15) . . . . ?
B5_3 B4_3 B10_3 B9_3 138.47(17) . . . . ?
C1_3 B4_3 B10_3 B11_3 -2.1(2) . . . . ?
B3_3 B4_3 B10_3 B11_3 -65.3(2) . . . . ?
B5_3 B4_3 B10_3 B11_3 37.20(16) . . . . ?
B9_3 B4_3 B10_3 B11_3 -101.26(18) . . . . ?
C1_3 B4_3 B10_3 B5_3 -39.33(15) . . . . ?
B3_3 B4_3 B10_3 B5_3 -102.50(17) . . . . ?
B9_3 B4_3 B10_3 B5_3 -138.47(17) . . . . ?
C1_3 B4_3 B10_3 B12_3 61.0(2) . . . . ?
B3_3 B4_3 B10_3 B12_3 -2.2(2) . . . . ?
B5_3 B4_3 B10_3 B12_3 100.30(18) . . . . ?
B9_3 B4_3 B10_3 B12_3 -38.16(15) . . . . ?
C1_3 B5_3 B10_3 B9_3 2.1(2) . . . . ?
B6_3 B5_3 B10_3 B9_3 64.6(2) . . . . ?
B4_3 B5_3 B10_3 B9_3 -37.44(16) . . . . ?
B11_3 B5_3 B10_3 B9_3 101.11(18) . . . . ?
C1_3 B5_3 B10_3 B4_3 39.54(15) . . . . ?
B6_3 B5_3 B10_3 B4_3 102.06(17) . . . . ?
B11_3 B5_3 B10_3 B4_3 138.56(17) . . . . ?
C1_3 B5_3 B10_3 B11_3 -99.01(17) . . . . ?
B6_3 B5_3 B10_3 B11_3 -36.49(15) . . . . ?
B4_3 B5_3 B10_3 B11_3 -138.56(17) . . . . ?
C1_3 B5_3 B10_3 B12_3 -61.30(19) . . . . ?
B6_3 B5_3 B10_3 B12_3 1.2(2) . . . . ?
B4_3 B5_3 B10_3 B12_3 -100.84(18) . . . . ?
B11_3 B5_3 B10_3 B12_3 37.71(15) . . . . ?
C1_3 B6_3 B11_3 B12_3 -60.91(19) . . . . ?
B5_3 B6_3 B11_3 B12_3 -100.26(17) . . . . ?
C2_3 B6_3 B11_3 B12_3 -1.2(2) . . . . ?
B7_3 B6_3 B11_3 B12_3 37.80(15) . . . . ?
C1_3 B6_3 B11_3 B10_3 2.6(2) . . . . ?
B5_3 B6_3 B11_3 B10_3 -36.74(15) . . . . ?
C2_3 B6_3 B11_3 B10_3 62.31(19) . . . . ?
B7_3 B6_3 B11_3 B10_3 101.32(17) . . . . ?
C1_3 B6_3 B11_3 B7_3 -98.71(16) . . . . ?
B5_3 B6_3 B11_3 B7_3 -138.06(16) . . . . ?
C2_3 B6_3 B11_3 B7_3 -39.01(14) . . . . ?
C1_3 B6_3 B11_3 B5_3 39.35(15) . . . . ?
C2_3 B6_3 B11_3 B5_3 99.05(16) . . . . ?
B7_3 B6_3 B11_3 B5_3 138.06(16) . . . . ?
B9_3 B10_3 B11_3 B6_3 -64.46(19) . . . . ?
B4_3 B10_3 B11_3 B6_3 -0.3(2) . . . . ?
B5_3 B10_3 B11_3 B6_3 36.33(15) . . . . ?
B12_3 B10_3 B11_3 B6_3 -101.26(17) . . . . ?
B9_3 B10_3 B11_3 B12_3 36.80(15) . . . . ?
B4_3 B10_3 B11_3 B12_3 100.98(17) . . . . ?
B5_3 B10_3 B11_3 B12_3 137.58(17) . . . . ?
B9_3 B10_3 B11_3 B7_3 -1.0(2) . . . . ?
B4_3 B10_3 B11_3 B7_3 63.21(19) . . . . ?
B5_3 B10_3 B11_3 B7_3 99.81(16) . . . . ?
B12_3 B10_3 B11_3 B7_3 -37.77(14) . . . . ?
B9_3 B10_3 B11_3 B5_3 -100.78(17) . . . . ?
B4_3 B10_3 B11_3 B5_3 -36.60(15) . . . . ?
B12_3 B10_3 B11_3 B5_3 -137.58(17) . . . . ?
C2_3 B7_3 B11_3 B6_3 39.40(14) . . . . ?
B12_3 B7_3 B11_3 B6_3 137.72(16) . . . . ?
B8_3 B7_3 B11_3 B6_3 100.84(16) . . . . ?
C2_3 B7_3 B11_3 B12_3 -98.32(16) . . . . ?
B6_3 B7_3 B11_3 B12_3 -137.72(16) . . . . ?
B8_3 B7_3 B11_3 B12_3 -36.88(14) . . . . ?
C2_3 B7_3 B11_3 B10_3 -60.47(18) . . . . ?
B6_3 B7_3 B11_3 B10_3 -99.87(17) . . . . ?
B12_3 B7_3 B11_3 B10_3 37.85(14) . . . . ?
B8_3 B7_3 B11_3 B10_3 1.0(2) . . . . ?
C2_3 B7_3 B11_3 B5_3 2.6(2) . . . . ?
B6_3 B7_3 B11_3 B5_3 -36.79(14) . . . . ?
B12_3 B7_3 B11_3 B5_3 100.93(17) . . . . ?
B8_3 B7_3 B11_3 B5_3 64.04(19) . . . . ?
C1_3 B5_3 B11_3 B6_3 -38.63(14) . . . . ?
B4_3 B5_3 B11_3 B6_3 -101.29(17) . . . . ?
B10_3 B5_3 B11_3 B6_3 -138.61(17) . . . . ?
C1_3 B5_3 B11_3 B12_3 62.05(19) . . . . ?
B6_3 B5_3 B11_3 B12_3 100.68(17) . . . . ?
B4_3 B5_3 B11_3 B12_3 -0.6(2) . . . . ?
B10_3 B5_3 B11_3 B12_3 -37.93(16) . . . . ?
C1_3 B5_3 B11_3 B10_3 99.98(17) . . . . ?
B6_3 B5_3 B11_3 B10_3 138.61(17) . . . . ?
B4_3 B5_3 B11_3 B10_3 37.32(15) . . . . ?
C1_3 B5_3 B11_3 B7_3 -1.2(2) . . . . ?
B6_3 B5_3 B11_3 B7_3 37.38(15) . . . . ?
B4_3 B5_3 B11_3 B7_3 -63.91(19) . . . . ?
B10_3 B5_3 B11_3 B7_3 -101.23(17) . . . . ?
B6_3 B11_3 B12_3 B9_3 63.3(2) . . . . ?
B10_3 B11_3 B12_3 B9_3 -36.63(16) . . . . ?
B7_3 B11_3 B12_3 B9_3 101.14(17) . . . . ?
B5_3 B11_3 B12_3 B9_3 1.1(2) . . . . ?
B6_3 B11_3 B12_3 B8_3 -0.7(2) . . . . ?
B10_3 B11_3 B12_3 B8_3 -100.61(17) . . . . ?
B7_3 B11_3 B12_3 B8_3 37.16(15) . . . . ?
B5_3 B11_3 B12_3 B8_3 -62.9(2) . . . . ?
B6_3 B11_3 B12_3 B10_3 99.91(17) . . . . ?
B7_3 B11_3 B12_3 B10_3 137.77(16) . . . . ?
B5_3 B11_3 B12_3 B10_3 37.74(15) . . . . ?
B6_3 B11_3 B12_3 B7_3 -37.86(15) . . . . ?
B10_3 B11_3 B12_3 B7_3 -137.77(16) . . . . ?
B5_3 B11_3 B12_3 B7_3 -100.03(16) . . . . ?
B3_3 B9_3 B12_3 B11_3 -63.7(2) . . . . ?
B10_3 B9_3 B12_3 B11_3 36.81(16) . . . . ?
B8_3 B9_3 B12_3 B11_3 -101.56(17) . . . . ?
B4_3 B9_3 B12_3 B11_3 -1.2(2) . . . . ?
B3_3 B9_3 B12_3 B8_3 37.82(15) . . . . ?
B10_3 B9_3 B12_3 B8_3 138.37(16) . . . . ?
B4_3 B9_3 B12_3 B8_3 100.37(17) . . . . ?
B3_3 B9_3 B12_3 B10_3 -100.55(18) . . . . ?
B8_3 B9_3 B12_3 B10_3 -138.37(16) . . . . ?
B4_3 B9_3 B12_3 B10_3 -38.00(15) . . . . ?
B3_3 B9_3 B12_3 B7_3 0.2(2) . . . . ?
B10_3 B9_3 B12_3 B7_3 100.75(17) . . . . ?
B8_3 B9_3 B12_3 B7_3 -37.62(15) . . . . ?
B4_3 B9_3 B12_3 B7_3 62.8(2) . . . . ?
C2_3 B8_3 B12_3 B11_3 2.3(2) . . . . ?
B3_3 B8_3 B12_3 B11_3 64.10(19) . . . . ?
B7_3 B8_3 B12_3 B11_3 -37.30(15) . . . . ?
B9_3 B8_3 B12_3 B11_3 100.72(17) . . . . ?
C2_3 B8_3 B12_3 B9_3 -98.40(16) . . . . ?
B3_3 B8_3 B12_3 B9_3 -36.62(14) . . . . ?
B7_3 B8_3 B12_3 B9_3 -138.02(16) . . . . ?
C2_3 B8_3 B12_3 B10_3 -61.32(19) . . . . ?
B3_3 B8_3 B12_3 B10_3 0.5(2) . . . . ?
B7_3 B8_3 B12_3 B10_3 -100.94(17) . . . . ?
B9_3 B8_3 B12_3 B10_3 37.09(15) . . . . ?
C2_3 B8_3 B12_3 B7_3 39.62(14) . . . . ?
B3_3 B8_3 B12_3 B7_3 101.40(16) . . . . ?
B9_3 B8_3 B12_3 B7_3 138.02(16) . . . . ?
B9_3 B10_3 B12_3 B11_3 -138.92(16) . . . . ?
B4_3 B10_3 B12_3 B11_3 -100.44(17) . . . . ?
B5_3 B10_3 B12_3 B11_3 -38.03(15) . . . . ?
B4_3 B10_3 B12_3 B9_3 38.47(15) . . . . ?
B11_3 B10_3 B12_3 B9_3 138.92(16) . . . . ?
B5_3 B10_3 B12_3 B9_3 100.88(17) . . . . ?
B9_3 B10_3 B12_3 B8_3 -37.41(15) . . . . ?
B4_3 B10_3 B12_3 B8_3 1.1(2) . . . . ?
B11_3 B10_3 B12_3 B8_3 101.51(17) . . . . ?
B5_3 B10_3 B12_3 B8_3 63.5(2) . . . . ?
B9_3 B10_3 B12_3 B7_3 -100.97(17) . . . . ?
B4_3 B10_3 B12_3 B7_3 -62.50(19) . . . . ?
B11_3 B10_3 B12_3 B7_3 37.95(15) . . . . ?
B5_3 B10_3 B12_3 B7_3 -0.1(2) . . . . ?
C2_3 B7_3 B12_3 B11_3 98.95(16) . . . . ?
B6_3 B7_3 B12_3 B11_3 36.74(14) . . . . ?
B8_3 B7_3 B12_3 B11_3 138.66(16) . . . . ?
C2_3 B7_3 B12_3 B9_3 -2.0(2) . . . . ?
B6_3 B7_3 B12_3 B9_3 -64.17(19) . . . . ?
B8_3 B7_3 B12_3 B9_3 37.75(15) . . . . ?
B11_3 B7_3 B12_3 B9_3 -100.91(17) . . . . ?
C2_3 B7_3 B12_3 B8_3 -39.72(14) . . . . ?
B6_3 B7_3 B12_3 B8_3 -101.92(16) . . . . ?
B11_3 B7_3 B12_3 B8_3 -138.66(16) . . . . ?
C2_3 B7_3 B12_3 B10_3 61.16(19) . . . . ?
B6_3 B7_3 B12_3 B10_3 -1.05(19) . . . . ?
B8_3 B7_3 B12_3 B10_3 100.87(17) . . . . ?
B11_3 B7_3 B12_3 B10_3 -37.79(15) . . . . ?
C7_11 C2_11 C3_11 C4_11 0.0 . . . . ?
C1_11 C2_11 C3_11 C4_11 -179.6 . . . . ?
C2_11 C3_11 C4_11 C5_11 0.1 . . . . ?
C3_11 C4_11 C5_11 C6_11 -0.2 . . . . ?
C4_11 C5_11 C6_11 C7_11 0.4 . . . . ?
C5_11 C6_11 C7_11 C2_11 -0.3 . . . . ?
C3_11 C2_11 C7_11 C6_11 0.2 . . . . ?
C1_11 C2_11 C7_11 C6_11 179.8 . . . . ?
